data_1577353
loop_
_publ_author_name
'Antsiburov, Ivan'
'B&#xfc;hler, Raphael'
'Stephan, Johannes'
'Erdyakov, Maxim'
'Gemel, Christian'
'Kahlal, Samia'
'Cador, Olivier'
'Guizouarn, Thierry'
'Saillard, Jean-Yves'
'Meyer, Karsten'
'Fischer, Roland A.'

_publ_section_title
;
 Homoleptic seven-coordinate Ti(0) and Zr(0) through a new stabilization
 mode.
;
_journal_issue 18
_journal_name_full 'Chemical science'
_journal_page_first 8989
_journal_page_last 8997
_journal_paper_doi 10.1039/d6sc00226a
_journal_volume 17
_journal_year 2026
_chemical_formula_sum 'C290 H351 B4 F99 Ga16 N16 Zr2'
_chemical_formula_weight 7283.05
_space_group_crystal_system monoclinic
_space_group_IT_number 14
_space_group_name_Hall '-P 2yn'
_space_group_name_H-M_alt 'P 1 21/n 1'
_atom_sites_solution_hydrogens geom
_atom_sites_solution_primary iterative
_atom_sites_solution_secondary difmap
_audit_block_doi 10.5517/ccdc.csd.cc2pd48j
_audit_creation_method
;FinalCif V154 by Daniel Kratzert, Freiburg 2025, 
https://dkratzert.de/finalcif.html
;
_audit_update_record
;
2025-09-01 deposited with the CCDC.	2026-05-07 downloaded from the CCDC.
;
_cell_angle_alpha 90
_cell_angle_beta 92.954(2)
_cell_angle_gamma 90
_cell_formula_units_Z 2
_cell_length_a 17.7049(10)
_cell_length_b 32.5007(18)
_cell_length_c 28.0612(15)
_cell_measurement_reflns_used 9454
_cell_measurement_temperature 100(2)
_cell_measurement_theta_max 28.2045
_cell_measurement_theta_min 2.2685
_cell_volume 16125.6(15)
_computing_cell_refinement 'SAINT V8.40B'
_computing_data_collection 'Bruker BIS V6.2.16/2021-10-23 and APEX4 2022.10-0'
_computing_data_reduction 'SAINT V8.40B'
_computing_molecular_graphics 'Mercury (Macrae, 2008), PLATON (Spek, 2011)'
_computing_publication_material 'PLATON (Spek, 2011), enCIFer (Allen, 2004)'
_computing_structure_refinement 'SHELXL (Sheldrick, 2015), SHELXLE (Huebschle, 2011)'
_computing_structure_solution 'SHELXT (Sheldrick, 2015)'
_diffrn_ambient_environment N~2~
_diffrn_ambient_temperature 100(2)
_diffrn_detector CPAD
_diffrn_detector_area_resol_mean 7.5
_diffrn_detector_type 'Bruker PHOTON II'
_diffrn_measured_fraction_theta_full 1.000
_diffrn_measured_fraction_theta_max 1.000
_diffrn_measurement_device 'three-angle diffractometer'
_diffrn_measurement_device_type 'Bruker D8 VENTURE Duo'
_diffrn_measurement_method '\w and \f scans'
_diffrn_measurement_specimen_support 'MiTeGen micromount'
_diffrn_radiation_monochromator 'Helios optic'
_diffrn_radiation_probe x-ray
_diffrn_radiation_source 'IMS microsource'
_diffrn_radiation_type MoK\a
_diffrn_radiation_wavelength 0.71073
_diffrn_reflns_av_R_equivalents 0.0769
_diffrn_reflns_av_unetI/netI 0.0342
_diffrn_reflns_Laue_measured_fraction_full 1.000
_diffrn_reflns_Laue_measured_fraction_max 1.000
_diffrn_reflns_limit_h_max 23
_diffrn_reflns_limit_h_min -23
_diffrn_reflns_limit_k_max 43
_diffrn_reflns_limit_k_min -43
_diffrn_reflns_limit_l_max 37
_diffrn_reflns_limit_l_min -37
_diffrn_reflns_number 439682
_diffrn_reflns_point_group_measured_fraction_full 1.000
_diffrn_reflns_point_group_measured_fraction_max 1.000
_diffrn_reflns_theta_full 25.242
_diffrn_reflns_theta_max 28.283
_diffrn_reflns_theta_min 1.913
_diffrn_source 'IMS microsource'
_diffrn_source_current 1.0
_diffrn_source_voltage 50.0
_exptl_absorpt_coefficient_mu 1.483
_exptl_absorpt_correction_T_max 0.7457
_exptl_absorpt_correction_T_min 0.6463
_exptl_absorpt_correction_type multi-scan
_exptl_absorpt_process_details 'SADABS 2016/2 (Bruker, 2016)'
_exptl_crystal_colour orange
_exptl_crystal_density_diffrn 1.500
_exptl_crystal_description block
_exptl_crystal_F_000 7380
_exptl_crystal_size_max 0.325
_exptl_crystal_size_mid 0.278
_exptl_crystal_size_min 0.247
_platon_squeeze_details
;
The unit cell contains one disordered molecule of fluorobenzene which was 
treated as a diffuse contribution to the overall scattering without specific 
atom positions by SQUEEZE/PLATON.
;
_refine_diff_density_max 1.409
_refine_diff_density_min -1.183
_refine_diff_density_rms 0.128
_refine_ls_extinction_method none
_refine_ls_goodness_of_fit_ref 1.247
_refine_ls_hydrogen_treatment constr
_refine_ls_matrix_type full
_refine_ls_number_parameters 2166
_refine_ls_number_reflns 40040
_refine_ls_number_restraints 1564
_refine_ls_restrained_S_all 1.246
_refine_ls_R_factor_all 0.0951
_refine_ls_R_factor_gt 0.0513
_refine_ls_shift/su_max 0.029
_refine_ls_shift/su_mean 0.001
_refine_ls_structure_factor_coef Fsqd
_refine_ls_weighting_details 'w=1/[\s^2^(Fo^2^)+(0.0637P)^2^+40.8828P] where P=(Fo^2^+2Fc^2^)/3'
_refine_ls_weighting_scheme calc
_refine_ls_wR_factor_gt 0.1251
_refine_ls_wR_factor_ref 0.1680
_reflns_Friedel_coverage 0.000
_reflns_number_gt 28500
_reflns_number_total 40040
_reflns_threshold_expression 'I > 2\s(I)'
_cod_data_source_file d6sc00226a2.cif
_cod_data_source_block mo_antiv33_0m_a_sq
_cod_original_sg_symbol_H-M 'P 21/n'
_cod_database_code 1577353
_shelx_shelxl_version_number 2019/1
_shelx_space_group_comment
;
The symmetry employed for this shelxl refinement is uniquely defined
by the following loop, which should always be used as a source of
symmetry information in preference to the above space-group names.
They are only intended as comments.
;
_platon_squeeze_void_probe_radius 1.20
_diffrn_measurement_ambient_temperature_make 'Oxford Cryostream'

loop_
_space_group_symop_operation_xyz
'x, y, z'
'-x+1/2, y+1/2, -z+1/2'
'-x, -y, -z'
'x-1/2, -y-1/2, z-1/2'

loop_
_atom_site_label
_atom_site_type_symbol
_atom_site_fract_x
_atom_site_fract_y
_atom_site_fract_z
_atom_site_U_iso_or_equiv
_atom_site_adp_type
_atom_site_occupancy
_atom_site_site_symmetry_order
_atom_site_calc_flag
_atom_site_refinement_flags_posn
_atom_site_refinement_flags_adp
_atom_site_refinement_flags_occupancy
_atom_site_disorder_assembly
_atom_site_disorder_group
Zr1 Zr 0.99036(2) 0.75419(2) 0.50458(2) 0.01675(7) Uani 1 1 d . . . . .
Ga1 Ga 0.85679(2) 0.73986(2) 0.46113(2) 0.02091(9) Uani 1 1 d . . . . .
Ga2 Ga 0.89043(2) 0.81569(2) 0.51028(2) 0.02085(9) Uani 1 1 d . . . . .
Ga3 Ga 1.05781(2) 0.82573(2) 0.52500(2) 0.02218(9) Uani 1 1 d . . . . .
Ga4 Ga 1.06259(2) 0.78875(2) 0.43325(2) 0.02144(9) Uani 1 1 d . . . . .
Ga5 Ga 1.00998(2) 0.70247(2) 0.43270(2) 0.02017(9) Uani 1 1 d . . . . .
Ga6 Ga 1.10208(2) 0.70073(2) 0.52255(2) 0.02108(9) Uani 1 1 d . . . . .
Ga7 Ga 1.03450(2) 0.75492(2) 0.59669(2) 0.02229(9) Uani 1 1 d . . . . .
Ga8 Ga 0.90965(2) 0.70232(2) 0.55644(2) 0.02042(9) Uani 1 1 d . . . . .
F1 F 0.5313(8) 0.7130(4) 0.5627(4) 0.051(3) Uani 0.347(3) 1 d D U P A 1
F2 F 0.5691(6) 0.6982(5) 0.6354(5) 0.043(3) Uani 0.347(3) 1 d D U P A 1
F3 F 0.4530(6) 0.7071(4) 0.6186(5) 0.036(2) Uani 0.347(3) 1 d D U P A 1
F1A F 0.5632(5) 0.7088(3) 0.5727(3) 0.0446(19) Uani 0.441(3) 1 d D U P A 2
F2A F 0.5496(6) 0.6961(4) 0.6461(3) 0.045(2) Uani 0.441(3) 1 d D U P A 2
F3A F 0.4514(5) 0.7110(4) 0.6006(4) 0.052(3) Uani 0.441(3) 1 d D U P A 2
F1B F 0.5831(6) 0.7035(5) 0.6015(8) 0.052(3) Uani 0.212(3) 1 d D U P A 3
F2B F 0.4775(10) 0.7016(5) 0.6384(5) 0.047(3) Uani 0.212(3) 1 d D U P A 3
F3B F 0.4756(10) 0.7123(4) 0.5645(5) 0.049(3) Uani 0.212(3) 1 d D U P A 3
F4 F 0.5322(6) 0.54081(19) 0.47981(19) 0.078(2) Uani 0.777(15) 1 d D U P B 1
F5 F 0.5207(5) 0.60211(16) 0.45428(17) 0.0593(18) Uani 0.777(15) 1 d D U P B 1
F6 F 0.4227(4) 0.5672(4) 0.4690(2) 0.089(3) Uani 0.777(15) 1 d D U P B 1
F4A F 0.4757(19) 0.6005(6) 0.4496(6) 0.076(6) Uani 0.223(15) 1 d D U P B 2
F5A F 0.4459(13) 0.5433(6) 0.4746(6) 0.062(5) Uani 0.223(15) 1 d D U P B 2
F6A F 0.5589(10) 0.5570(9) 0.4746(9) 0.078(6) Uani 0.223(15) 1 d D U P B 2
F7 F 0.82271(14) 0.54065(9) 0.76329(10) 0.0384(6) Uani 1 1 d . . . . .
F8 F 0.72080(14) 0.56142(8) 0.79423(8) 0.0289(5) Uani 1 1 d . . . . .
F9 F 0.77479(17) 0.59956(8) 0.74429(9) 0.0382(6) Uani 1 1 d . . . . .
F10 F 0.81224(15) 0.47525(10) 0.60859(11) 0.0442(7) Uani 1 1 d . . . . .
F11 F 0.72101(19) 0.49232(10) 0.55971(9) 0.0480(8) Uani 1 1 d . . . . .
F12 F 0.71245(17) 0.43816(9) 0.60249(11) 0.0429(7) Uani 1 1 d . . . . .
F13 F 0.5114(2) 0.38597(10) 0.70700(16) 0.0765(13) Uani 1 1 d . . . . .
F14 F 0.4580(2) 0.35622(10) 0.64646(14) 0.0592(9) Uani 1 1 d . . . . .
F15 F 0.3940(2) 0.36915(12) 0.70448(14) 0.0700(11) Uani 1 1 d . . . . .
F16 F 0.2360(10) 0.4352(4) 0.5681(7) 0.059(3) Uani 0.59(4) 1 d D U P C 1
F17 F 0.2686(10) 0.4974(4) 0.5504(5) 0.056(3) Uani 0.59(4) 1 d D U P C 1
F18 F 0.2082(6) 0.4861(7) 0.6123(4) 0.071(4) Uani 0.59(4) 1 d D U P C 1
F16A F 0.2508(14) 0.5025(5) 0.5599(9) 0.060(4) Uani 0.41(4) 1 d D U P C 2
F17A F 0.2041(8) 0.4667(11) 0.6153(6) 0.079(4) Uani 0.41(4) 1 d D U P C 2
F18A F 0.2525(16) 0.4369(5) 0.5572(9) 0.063(4) Uani 0.41(4) 1 d D U P C 2
F19 F 0.4494(3) 0.47664(10) 0.83170(12) 0.0642(10) Uani 1 1 d . . . . .
F20 F 0.4137(3) 0.52470(14) 0.87622(12) 0.0785(13) Uani 1 1 d . . . . .
F21 F 0.5271(2) 0.52192(13) 0.85596(13) 0.0714(12) Uani 1 1 d . . . . .
F22 F 0.2883(2) 0.63964(13) 0.79917(12) 0.0773(13) Uani 1 1 d . . . . .
F23 F 0.24844(19) 0.62084(12) 0.72957(15) 0.0684(11) Uani 1 1 d . . . . .
F24 F 0.3365(2) 0.66449(11) 0.73763(16) 0.0684(11) Uani 1 1 d . . . . .
F25 F 0.3226(9) 0.8141(5) 0.7196(8) 0.056(3) Uani 0.54(4) 1 d D U P D 1
F26 F 0.3854(9) 0.7623(6) 0.7462(6) 0.059(3) Uani 0.54(4) 1 d D U P D 1
F27 F 0.3516(9) 0.7658(7) 0.6724(5) 0.059(3) Uani 0.54(4) 1 d D U P D 1
F25A F 0.3826(10) 0.7527(5) 0.7310(9) 0.058(4) Uani 0.46(4) 1 d D U P D 2
F26A F 0.3393(9) 0.7822(8) 0.6667(4) 0.053(4) Uani 0.46(4) 1 d D U P D 2
F27A F 0.3331(11) 0.8125(6) 0.7338(7) 0.047(3) Uani 0.46(4) 1 d D U P D 2
F28 F 0.65104(17) 0.74258(8) 0.70381(11) 0.0425(7) Uani 1 1 d . . . . .
F29 F 0.71490(15) 0.79848(9) 0.69932(11) 0.0408(7) Uani 1 1 d . . . . .
F30 F 0.66605(16) 0.77071(8) 0.63566(9) 0.0361(6) Uani 1 1 d . . . . .
F31 F 0.81802(18) 0.88719(9) 0.73373(11) 0.0473(8) Uani 1 1 d . . . . .
F32 F 0.76682(16) 0.92123(9) 0.78914(10) 0.0407(7) Uani 1 1 d . . . . .
F33 F 0.85768(15) 0.94774(9) 0.75199(10) 0.0407(7) Uani 1 1 d . . . . .
F34 F 0.73377(17) 0.99715(8) 0.56069(9) 0.0384(6) Uani 1 1 d . . . . .
F35 F 0.80094(16) 1.02988(9) 0.61385(9) 0.0379(6) Uani 1 1 d . . . . .
F36 F 0.68390(17) 1.04529(8) 0.60011(11) 0.0441(7) Uani 1 1 d . . . . .
F37 F 0.4503(2) 1.0304(2) 0.84642(17) 0.0690(17) Uani 0.850(9) 1 d D U P E 1
F38 F 0.5098(4) 1.06011(13) 0.79153(17) 0.082(2) Uani 0.850(9) 1 d D U P E 1
F39 F 0.5589(2) 1.00991(13) 0.82909(16) 0.0454(12) Uani 0.850(9) 1 d D U P E 1
F37A F 0.5643(8) 1.0308(8) 0.8065(9) 0.053(5) Uani 0.150(9) 1 d D U P E 2
F38A F 0.4783(17) 1.0120(7) 0.8535(6) 0.056(5) Uani 0.150(9) 1 d D U P E 2
F39A F 0.4599(12) 1.0613(4) 0.8089(8) 0.042(5) Uani 0.150(9) 1 d D U P E 2
F40 F 0.2258(5) 0.9836(3) 0.7600(3) 0.070(2) Uani 0.83(2) 1 d D U P F 1
F41 F 0.2389(3) 0.92537(15) 0.7268(4) 0.0685(19) Uani 0.83(2) 1 d D U P F 1
F42 F 0.2381(4) 0.9785(3) 0.6836(2) 0.0742(19) Uani 0.83(2) 1 d D U P F 1
F40A F 0.2322(19) 0.9611(12) 0.6844(7) 0.070(5) Uani 0.17(2) 1 d D U P F 2
F41A F 0.229(2) 0.9946(9) 0.7492(13) 0.060(5) Uani 0.17(2) 1 d D U P F 2
F42A F 0.2475(14) 0.9289(7) 0.7512(13) 0.069(4) Uani 0.17(2) 1 d D U P F 2
F43 F 0.33825(16) 1.01900(9) 0.54705(11) 0.0425(7) Uani 1 1 d . . . . .
F44 F 0.40802(18) 1.01262(10) 0.48664(10) 0.0454(7) Uani 1 1 d . . . . .
F45 F 0.45392(16) 1.03843(8) 0.55231(10) 0.0387(6) Uani 1 1 d . . . . .
F46 F 0.4973(6) 0.8325(4) 0.5114(5) 0.047(2) Uani 0.56(3) 1 d D U P G 1
F47 F 0.4312(14) 0.8673(4) 0.4601(3) 0.076(4) Uani 0.56(3) 1 d D U P G 1
F48 F 0.3783(6) 0.8355(4) 0.5163(7) 0.063(3) Uani 0.56(3) 1 d D U P G 1
F46A F 0.3943(12) 0.8645(5) 0.4681(6) 0.069(4) Uani 0.44(3) 1 d D U P G 2
F47A F 0.3985(13) 0.8279(5) 0.5300(6) 0.063(4) Uani 0.44(3) 1 d D U P G 2
F48A F 0.5002(7) 0.8406(7) 0.4963(8) 0.059(4) Uani 0.44(3) 1 d D U P G 2
N1 N 0.76334(19) 0.73262(11) 0.43115(12) 0.0254(7) Uani 1 1 d . . . . .
N2 N 0.81860(19) 0.85603(10) 0.51446(12) 0.0243(7) Uani 1 1 d . . . . .
N3 N 1.1068(2) 0.87501(11) 0.53511(13) 0.0269(7) Uani 1 1 d . . . . .
N4 N 1.1119(2) 0.81395(10) 0.38568(12) 0.0256(7) Uani 1 1 d . . . . .
N5 N 1.02817(19) 0.66563(10) 0.38490(11) 0.0232(7) Uani 1 1 d . . . . .
N6 N 1.17698(19) 0.66286(11) 0.53568(12) 0.0262(7) Uani 1 1 d . . . . .
N7 N 1.0593(2) 0.75529(12) 0.66116(12) 0.0280(7) Uani 1 1 d . . . . .
N8 N 0.85731(19) 0.66566(10) 0.59217(11) 0.0222(6) Uani 1 1 d . . . . .
C1 C 0.7543(2) 0.73661(14) 0.37801(15) 0.0288(9) Uani 1 1 d . . . . .
C2 C 0.6907(3) 0.76778(16) 0.36570(17) 0.0361(10) Uani 1 1 d . . . . .
H2A H 0.707636 0.795519 0.376221 0.043 Uiso 1 1 calc R U . . .
H2B H 0.681173 0.768595 0.330637 0.043 Uiso 1 1 calc R U . . .
C3 C 0.6174(3) 0.75735(17) 0.38896(18) 0.0381(11) Uani 1 1 d . . . . .
H3A H 0.578901 0.778636 0.380799 0.046 Uiso 1 1 calc R U . . .
H3B H 0.598010 0.730548 0.376872 0.046 Uiso 1 1 calc R U . . .
C4 C 0.6316(2) 0.75526(15) 0.44280(17) 0.0332(10) Uani 1 1 d . . . . .
H4A H 0.584275 0.747008 0.457459 0.040 Uiso 1 1 calc R U . . .
H4B H 0.645497 0.783017 0.454867 0.040 Uiso 1 1 calc R U . . .
C5 C 0.6943(2) 0.72501(14) 0.45838(15) 0.0291(9) Uani 1 1 d . . . . .
C6 C 0.8277(2) 0.75344(15) 0.36006(15) 0.0317(9) Uani 1 1 d . . . . .
H6A H 0.821891 0.758022 0.325550 0.048 Uiso 1 1 calc R U . . .
H6B H 0.868579 0.733619 0.366919 0.048 Uiso 1 1 calc R U . . .
H6C H 0.840109 0.779530 0.376144 0.048 Uiso 1 1 calc R U . . .
C7 C 0.7370(3) 0.69565(16) 0.35274(17) 0.0380(11) Uani 1 1 d . . . . .
H7A H 0.743253 0.698823 0.318440 0.057 Uiso 1 1 calc R U . . .
H7B H 0.684872 0.687431 0.358076 0.057 Uiso 1 1 calc R U . . .
H7C H 0.771886 0.674485 0.365549 0.057 Uiso 1 1 calc R U . . .
C8 C 0.7152(2) 0.73282(16) 0.51102(16) 0.0332(10) Uani 1 1 d . . . . .
H8A H 0.670246 0.729250 0.529606 0.050 Uiso 1 1 calc R U . . .
H8B H 0.734283 0.760962 0.515097 0.050 Uiso 1 1 calc R U . . .
H8C H 0.754319 0.713265 0.522174 0.050 Uiso 1 1 calc R U . . .
C9 C 0.6660(3) 0.68028(15) 0.45383(18) 0.0366(10) Uani 1 1 d . . . . .
H9A H 0.630180 0.674771 0.478541 0.055 Uiso 1 1 calc R U . . .
H9B H 0.709036 0.661410 0.457778 0.055 Uiso 1 1 calc R U . . .
H9C H 0.640768 0.676215 0.422272 0.055 Uiso 1 1 calc R U . . .
C10 C 0.7828(2) 0.86204(13) 0.56071(15) 0.0279(9) Uani 1 1 d . . . . .
C11 C 0.6965(3) 0.86251(15) 0.55370(18) 0.0365(10) Uani 1 1 d . . . . .
H11A H 0.678393 0.834385 0.545845 0.044 Uiso 1 1 calc R U . . .
H11B H 0.674397 0.870926 0.583892 0.044 Uiso 1 1 calc R U . . .
C12 C 0.6695(3) 0.89190(15) 0.51397(18) 0.0378(11) Uani 1 1 d . . . . .
H12A H 0.613729 0.890415 0.509443 0.045 Uiso 1 1 calc R U . . .
H12B H 0.683389 0.920472 0.522961 0.045 Uiso 1 1 calc R U . . .
C13 C 0.7051(3) 0.88061(15) 0.46794(18) 0.0359(10) Uani 1 1 d . . . . .
H13A H 0.687577 0.900131 0.442645 0.043 Uiso 1 1 calc R U . . .
H13B H 0.688179 0.852722 0.458060 0.043 Uiso 1 1 calc R U . . .
C14 C 0.7917(2) 0.88140(13) 0.47265(15) 0.0284(9) Uani 1 1 d . . . . .
C15 C 0.8047(3) 0.82546(14) 0.59283(15) 0.0322(9) Uani 1 1 d . . . . .
H15A H 0.782935 0.829077 0.623980 0.048 Uiso 1 1 calc R U . . .
H15B H 0.859881 0.823845 0.597070 0.048 Uiso 1 1 calc R U . . .
H15C H 0.785190 0.800014 0.578038 0.048 Uiso 1 1 calc R U . . .
C16 C 0.8118(3) 0.90077(15) 0.58696(17) 0.0386(11) Uani 1 1 d . . . . .
H16A H 0.791245 0.901801 0.618694 0.058 Uiso 1 1 calc R U . . .
H16B H 0.795609 0.925229 0.568750 0.058 Uiso 1 1 calc R U . . .
H16C H 0.867200 0.900038 0.590216 0.058 Uiso 1 1 calc R U . . .
C17 C 0.8234(3) 0.86164(14) 0.42820(15) 0.0329(10) Uani 1 1 d . . . . .
H17A H 0.803516 0.876097 0.399592 0.049 Uiso 1 1 calc R U . . .
H17B H 0.808333 0.832647 0.426407 0.049 Uiso 1 1 calc R U . . .
H17C H 0.878749 0.863555 0.430220 0.049 Uiso 1 1 calc R U . . .
C18 C 0.8195(3) 0.92617(13) 0.47541(17) 0.0315(9) Uani 1 1 d . . . . .
H18A H 0.812565 0.939027 0.443891 0.047 Uiso 1 1 calc R U . . .
H18B H 0.873210 0.926645 0.485694 0.047 Uiso 1 1 calc R U . . .
H18C H 0.790387 0.941399 0.498394 0.047 Uiso 1 1 calc R U . . .
C19 C 1.0756(3) 0.91401(13) 0.51409(15) 0.0290(9) Uani 1 1 d . . . . .
C20 C 1.1390(3) 0.94176(14) 0.49715(17) 0.0334(10) Uani 1 1 d . . . . .
H20A H 1.157777 0.930200 0.467335 0.040 Uiso 1 1 calc R U . . .
H20B H 1.117734 0.969308 0.489603 0.040 Uiso 1 1 calc R U . . .
C21 C 1.2055(3) 0.94664(16) 0.5333(2) 0.0440(12) Uani 1 1 d . . . . .
H21A H 1.246095 0.962843 0.519177 0.053 Uiso 1 1 calc R U . . .
H21B H 1.189124 0.961485 0.561814 0.053 Uiso 1 1 calc R U . . .
C22 C 1.2351(3) 0.90449(16) 0.54759(18) 0.0392(11) Uani 1 1 d . . . . .
H22A H 1.278281 0.907703 0.571127 0.047 Uiso 1 1 calc R U . . .
H22B H 1.253916 0.890606 0.519127 0.047 Uiso 1 1 calc R U . . .
C23 C 1.1747(2) 0.87720(14) 0.56925(16) 0.0303(9) Uani 1 1 d . . . . .
C24 C 1.0251(3) 0.90243(13) 0.47052(16) 0.0302(9) Uani 1 1 d . . . . .
H24A H 1.007840 0.927490 0.453840 0.045 Uiso 1 1 calc R U . . .
H24B H 0.981188 0.886990 0.480725 0.045 Uiso 1 1 calc R U . . .
H24C H 1.053675 0.885386 0.448981 0.045 Uiso 1 1 calc R U . . .
C25 C 1.0269(3) 0.93750(15) 0.54890(18) 0.0394(11) Uani 1 1 d . . . . .
H25A H 1.000290 0.960018 0.531944 0.059 Uiso 1 1 calc R U . . .
H25B H 1.059414 0.948779 0.575038 0.059 Uiso 1 1 calc R U . . .
H25C H 0.989903 0.918678 0.561888 0.059 Uiso 1 1 calc R U . . .
C26 C 1.2061(3) 0.83388(14) 0.57600(17) 0.0336(10) Uani 1 1 d . . . . .
H26A H 1.252131 0.834801 0.596895 0.050 Uiso 1 1 calc R U . . .
H26B H 1.217972 0.822470 0.544940 0.050 Uiso 1 1 calc R U . . .
H26C H 1.168325 0.816475 0.590502 0.050 Uiso 1 1 calc R U . . .
C27 C 1.1560(3) 0.89423(16) 0.61829(17) 0.0415(11) Uani 1 1 d . . . . .
H27A H 1.197813 0.888220 0.641496 0.062 Uiso 1 1 calc R U . . .
H27B H 1.109622 0.881278 0.628636 0.062 Uiso 1 1 calc R U . . .
H27C H 1.148641 0.924067 0.616049 0.062 Uiso 1 1 calc R U . . .
C28 C 1.0698(3) 0.82672(14) 0.34031(15) 0.0306(9) Uani 1 1 d . . . . .
C29 C 1.1099(3) 0.80988(14) 0.29728(15) 0.0331(10) Uani 1 1 d . . . . .
H29A H 1.103119 0.779657 0.295892 0.040 Uiso 1 1 calc R U . . .
H29B H 1.085860 0.821678 0.267715 0.040 Uiso 1 1 calc R U . . .
C30 C 1.1940(3) 0.81969(15) 0.29917(16) 0.0373(11) Uani 1 1 d . . . . .
H30A H 1.201341 0.849846 0.297630 0.045 Uiso 1 1 calc R U . . .
H30B H 1.217493 0.807141 0.271403 0.045 Uiso 1 1 calc R U . . .
C31 C 1.2318(3) 0.80298(15) 0.34525(16) 0.0344(10) Uani 1 1 d . . . . .
H31A H 1.286125 0.810408 0.346558 0.041 Uiso 1 1 calc R U . . .
H31B H 1.228172 0.772584 0.345182 0.041 Uiso 1 1 calc R U . . .
C32 C 1.1957(3) 0.81982(13) 0.38979(15) 0.0284(9) Uani 1 1 d . . . . .
C33 C 0.9908(3) 0.80777(16) 0.34122(15) 0.0348(10) Uani 1 1 d . . . . .
H33A H 0.961718 0.814763 0.311666 0.052 Uiso 1 1 calc R U . . .
H33B H 0.964900 0.818613 0.368590 0.052 Uiso 1 1 calc R U . . .
H33C H 0.995144 0.777797 0.343990 0.052 Uiso 1 1 calc R U . . .
C34 C 1.0598(3) 0.87351(14) 0.33580(17) 0.0386(11) Uani 1 1 d . . . . .
H34A H 1.026999 0.879772 0.307542 0.058 Uiso 1 1 calc R U . . .
H34B H 1.109293 0.886462 0.332659 0.058 Uiso 1 1 calc R U . . .
H34C H 1.036783 0.884154 0.364328 0.058 Uiso 1 1 calc R U . . .
C35 C 1.2269(3) 0.79554(14) 0.43322(16) 0.0314(9) Uani 1 1 d . . . . .
H35A H 1.282120 0.797773 0.435582 0.047 Uiso 1 1 calc R U . . .
H35B H 1.212359 0.766558 0.429687 0.047 Uiso 1 1 calc R U . . .
H35C H 1.206028 0.806748 0.462188 0.047 Uiso 1 1 calc R U . . .
C36 C 1.2196(3) 0.86480(14) 0.39826(18) 0.0371(10) Uani 1 1 d . . . . .
H36A H 1.274373 0.866116 0.405055 0.056 Uiso 1 1 calc R U . . .
H36B H 1.193530 0.875881 0.425442 0.056 Uiso 1 1 calc R U . . .
H36C H 1.206046 0.881078 0.369688 0.056 Uiso 1 1 calc R U . . .
C37 C 0.9708(2) 0.63366(13) 0.37037(14) 0.0262(8) Uani 1 1 d . . . . .
C38 C 1.0104(3) 0.59190(13) 0.36475(16) 0.0336(10) Uani 1 1 d . . . . .
H38A H 1.029065 0.582059 0.396606 0.040 Uiso 1 1 calc R U . . .
H38B H 0.973041 0.571648 0.351693 0.040 Uiso 1 1 calc R U . . .
C39 C 1.0762(3) 0.59380(13) 0.33229(16) 0.0329(10) Uani 1 1 d . . . . .
H39A H 1.057788 0.601549 0.299612 0.040 Uiso 1 1 calc R U . . .
H39B H 1.100698 0.566476 0.330824 0.040 Uiso 1 1 calc R U . . .
C40 C 1.1333(3) 0.62560(14) 0.35173(17) 0.0330(10) Uani 1 1 d . . . . .
H40A H 1.174901 0.627773 0.329645 0.040 Uiso 1 1 calc R U . . .
H40B H 1.155203 0.615988 0.382936 0.040 Uiso 1 1 calc R U . . .
C41 C 1.0985(2) 0.66823(12) 0.35806(14) 0.0248(8) Uani 1 1 d . . . . .
C42 C 0.9162(3) 0.62966(15) 0.41018(16) 0.0338(10) Uani 1 1 d . . . . .
H42A H 0.879071 0.608111 0.402003 0.051 Uiso 1 1 calc R U . . .
H42B H 0.890045 0.655900 0.414235 0.051 Uiso 1 1 calc R U . . .
H42C H 0.944364 0.622397 0.439987 0.051 Uiso 1 1 calc R U . . .
C43 C 0.9256(3) 0.64443(15) 0.32414(15) 0.0332(10) Uani 1 1 d . . . . .
H43A H 0.881453 0.626328 0.320387 0.050 Uiso 1 1 calc R U . . .
H43B H 0.957626 0.640754 0.296988 0.050 Uiso 1 1 calc R U . . .
H43C H 0.908825 0.673126 0.325421 0.050 Uiso 1 1 calc R U . . .
C44 C 1.1554(3) 0.69452(14) 0.38676(16) 0.0317(9) Uani 1 1 d . . . . .
H44A H 1.204105 0.693826 0.371745 0.048 Uiso 1 1 calc R U . . .
H44B H 1.161609 0.683739 0.419342 0.048 Uiso 1 1 calc R U . . .
H44C H 1.137040 0.722945 0.387708 0.048 Uiso 1 1 calc R U . . .
C45 C 1.0847(3) 0.68898(14) 0.30900(16) 0.0339(10) Uani 1 1 d . . . . .
H45A H 1.133274 0.697023 0.296568 0.051 Uiso 1 1 calc R U . . .
H45B H 1.053133 0.713463 0.312400 0.051 Uiso 1 1 calc R U . . .
H45C H 1.058949 0.669640 0.286843 0.051 Uiso 1 1 calc R U . . .
C46 C 1.1601(2) 0.61826(13) 0.53539(15) 0.0275(8) Uani 1 1 d . . . . .
C47 C 1.1912(3) 0.59856(15) 0.58189(18) 0.0404(11) Uani 1 1 d . . . . .
H47A H 1.185541 0.568310 0.579676 0.049 Uiso 1 1 calc R U . . .
H47B H 1.161573 0.608293 0.608645 0.049 Uiso 1 1 calc R U . . .
C48 C 1.2758(3) 0.60939(18) 0.5922(2) 0.0471(13) Uani 1 1 d . . . . .
H48A H 1.306294 0.598186 0.566565 0.057 Uiso 1 1 calc R U . . .
H48B H 1.294136 0.596921 0.622810 0.057 Uiso 1 1 calc R U . . .
C49 C 1.2850(3) 0.65698(17) 0.59467(19) 0.0416(12) Uani 1 1 d . . . . .
H49A H 1.257041 0.667792 0.621650 0.050 Uiso 1 1 calc R U . . .
H49B H 1.339114 0.663926 0.600551 0.050 Uiso 1 1 calc R U . . .
C50 C 1.2550(2) 0.67741(14) 0.54812(16) 0.0300(9) Uani 1 1 d . . . . .
C51 C 1.0748(3) 0.61301(14) 0.53166(19) 0.0353(10) Uani 1 1 d . . . . .
H51A H 1.062297 0.583632 0.531393 0.053 Uiso 1 1 calc R U . . .
H51B H 1.054342 0.625795 0.502107 0.053 Uiso 1 1 calc R U . . .
H51C H 1.052646 0.626211 0.559070 0.053 Uiso 1 1 calc R U . . .
C52 C 1.1919(3) 0.59600(16) 0.49244(18) 0.0431(12) Uani 1 1 d . . . . .
H52A H 1.172363 0.567785 0.490875 0.065 Uiso 1 1 calc R U . . .
H52B H 1.247198 0.595380 0.496051 0.065 Uiso 1 1 calc R U . . .
H52C H 1.176287 0.610641 0.463027 0.065 Uiso 1 1 calc R U . . .
C53 C 1.2523(3) 0.72387(16) 0.5563(2) 0.0401(11) Uani 1 1 d . . . . .
H53A H 1.302899 0.733818 0.566268 0.060 Uiso 1 1 calc R U . . .
H53B H 1.217145 0.729997 0.581179 0.060 Uiso 1 1 calc R U . . .
H53C H 1.235068 0.737596 0.526558 0.060 Uiso 1 1 calc R U . . .
C54 C 1.3093(3) 0.6702(2) 0.5081(2) 0.0484(13) Uani 1 1 d . . . . .
H54A H 1.356913 0.684675 0.515586 0.073 Uiso 1 1 calc R U . . .
H54B H 1.286358 0.680531 0.477895 0.073 Uiso 1 1 calc R U . . .
H54C H 1.319199 0.640621 0.505183 0.073 Uiso 1 1 calc R U . . .
C55 C 1.0953(2) 0.71976(15) 0.68603(15) 0.0300(9) Uani 1 1 d . . . . .
C56 C 1.0563(3) 0.71043(17) 0.73232(16) 0.0395(11) Uani 1 1 d . . . . .
H56A H 1.005892 0.698378 0.724182 0.047 Uiso 1 1 calc R U . . .
H56B H 1.086354 0.689616 0.750736 0.047 Uiso 1 1 calc R U . . .
C57 C 1.0465(3) 0.74808(17) 0.76359(15) 0.0392(11) Uani 1 1 d . . . . .
H57A H 1.017076 0.740609 0.791392 0.047 Uiso 1 1 calc R U . . .
H57B H 1.096603 0.758252 0.775578 0.047 Uiso 1 1 calc R U . . .
C58 C 1.0055(3) 0.78151(16) 0.73495(15) 0.0356(10) Uani 1 1 d . . . . .
H58A H 1.001429 0.806285 0.755184 0.043 Uiso 1 1 calc R U . . .
H58B H 0.953553 0.772046 0.725917 0.043 Uiso 1 1 calc R U . . .
C59 C 1.0454(3) 0.79308(15) 0.68968(15) 0.0312(9) Uani 1 1 d . . . . .
C60 C 1.0864(3) 0.68191(14) 0.65355(15) 0.0329(10) Uani 1 1 d . . . . .
H60A H 1.105607 0.657517 0.670744 0.049 Uiso 1 1 calc R U . . .
H60B H 1.114962 0.686074 0.624964 0.049 Uiso 1 1 calc R U . . .
H60C H 1.032745 0.677958 0.644206 0.049 Uiso 1 1 calc R U . . .
C61 C 1.1809(3) 0.72628(18) 0.69666(18) 0.0422(12) Uani 1 1 d . . . . .
H61A H 1.204588 0.699985 0.705770 0.063 Uiso 1 1 calc R U . . .
H61B H 1.188670 0.746013 0.722856 0.063 Uiso 1 1 calc R U . . .
H61C H 1.203759 0.736971 0.668098 0.063 Uiso 1 1 calc R U . . .
C62 C 0.9923(3) 0.82080(16) 0.66026(16) 0.0370(11) Uani 1 1 d . . . . .
H62A H 0.980253 0.845148 0.679020 0.056 Uiso 1 1 calc R U . . .
H62B H 0.945621 0.805802 0.651444 0.056 Uiso 1 1 calc R U . . .
H62C H 1.016657 0.829363 0.631295 0.056 Uiso 1 1 calc R U . . .
C63 C 1.1187(3) 0.81721(16) 0.70281(17) 0.0391(11) Uani 1 1 d . . . . .
H63A H 1.105919 0.845581 0.711065 0.059 Uiso 1 1 calc R U . . .
H63B H 1.151070 0.817285 0.675532 0.059 Uiso 1 1 calc R U . . .
H63C H 1.145520 0.804064 0.730177 0.059 Uiso 1 1 calc R U . . .
C64 C 0.8386(2) 0.62400(12) 0.57249(15) 0.0254(8) Uani 1 1 d . . . . .
C65 C 0.7527(3) 0.61646(14) 0.57357(16) 0.0324(9) Uani 1 1 d . . . . .
H65A H 0.726118 0.634313 0.549517 0.039 Uiso 1 1 calc R U . . .
H65B H 0.741668 0.587501 0.564743 0.039 Uiso 1 1 calc R U . . .
C66 C 0.7224(3) 0.62513(14) 0.62222(16) 0.0313(9) Uani 1 1 d . . . . .
H66A H 0.744504 0.605297 0.645822 0.038 Uiso 1 1 calc R U . . .
H66B H 0.666810 0.621599 0.620691 0.038 Uiso 1 1 calc R U . . .
C67 C 0.7424(2) 0.66900(14) 0.63801(17) 0.0318(9) Uani 1 1 d . . . . .
H67A H 0.715517 0.688661 0.616199 0.038 Uiso 1 1 calc R U . . .
H67B H 0.724574 0.673554 0.670452 0.038 Uiso 1 1 calc R U . . .
C68 C 0.8273(2) 0.67775(13) 0.63840(15) 0.0277(9) Uani 1 1 d . . . . .
C69 C 0.8614(3) 0.62315(13) 0.52104(15) 0.0298(9) Uani 1 1 d . . . . .
H69A H 0.848532 0.596319 0.506898 0.045 Uiso 1 1 calc R U . . .
H69B H 0.916014 0.627719 0.520131 0.045 Uiso 1 1 calc R U . . .
H69C H 0.834371 0.644857 0.502915 0.045 Uiso 1 1 calc R U . . .
C70 C 0.8822(3) 0.58948(14) 0.59906(17) 0.0324(9) Uani 1 1 d . . . . .
H70A H 0.875274 0.563654 0.581352 0.049 Uiso 1 1 calc R U . . .
H70B H 0.863132 0.586299 0.631016 0.049 Uiso 1 1 calc R U . . .
H70C H 0.936115 0.596448 0.601774 0.049 Uiso 1 1 calc R U . . .
C71 C 0.8397(3) 0.72381(14) 0.64437(17) 0.0368(10) Uani 1 1 d . . . . .
H71A H 0.816189 0.733234 0.673285 0.055 Uiso 1 1 calc R U . . .
H71B H 0.816884 0.738286 0.616580 0.055 Uiso 1 1 calc R U . . .
H71C H 0.894094 0.729594 0.647095 0.055 Uiso 1 1 calc R U . . .
C72 C 0.8688(3) 0.65652(15) 0.68120(16) 0.0354(10) Uani 1 1 d . . . . .
H72A H 0.856811 0.670661 0.710715 0.053 Uiso 1 1 calc R U . . .
H72B H 0.923506 0.657647 0.677398 0.053 Uiso 1 1 calc R U . . .
H72C H 0.852641 0.627738 0.682756 0.053 Uiso 1 1 calc R U . . .
C73 C 0.4923(2) 0.57530(13) 0.61996(14) 0.0233(8) Uani 1 1 d . . . . .
C74 C 0.5015(2) 0.61749(13) 0.62771(15) 0.0257(8) Uani 1 1 d . . . . .
H74 H 0.504800 0.627463 0.659574 0.031 Uiso 1 1 calc R U . . .
C75 C 0.5059(2) 0.64542(13) 0.59043(16) 0.0283(8) Uani 1 1 d D U . . .
C76 C 0.5031(2) 0.63221(14) 0.54335(16) 0.0299(9) Uani 1 1 d . . . . .
H76 H 0.506286 0.651248 0.517837 0.036 Uiso 1 1 calc R U . . .
C77 C 0.4955(3) 0.59050(14) 0.53471(16) 0.0313(9) Uani 1 1 d D U . . .
C78 C 0.4895(2) 0.56283(13) 0.57205(14) 0.0264(8) Uani 1 1 d . . . . .
H78 H 0.483168 0.534427 0.564871 0.032 Uiso 1 1 calc R U . . .
C79 C 0.5148(2) 0.69040(14) 0.60076(17) 0.0374(9) Uani 1 1 d D U . . .
C80 C 0.4936(3) 0.57479(16) 0.48447(18) 0.0490(12) Uani 1 1 d D U . . .
C81 C 0.5875(2) 0.53209(12) 0.67165(13) 0.0223(7) Uani 1 1 d . . . . .
C82 C 0.6331(2) 0.54835(12) 0.70924(14) 0.0212(7) Uani 1 1 d . . . . .
H82 H 0.610583 0.564700 0.732730 0.025 Uiso 1 1 calc R U . . .
C83 C 0.7110(2) 0.54112(12) 0.71308(14) 0.0227(8) Uani 1 1 d . . . . .
C84 C 0.7465(2) 0.51799(12) 0.67926(14) 0.0235(8) Uani 1 1 d . . . . .
H84 H 0.799413 0.512979 0.682077 0.028 Uiso 1 1 calc R U . . .
C85 C 0.7024(2) 0.50243(12) 0.64123(14) 0.0245(8) Uani 1 1 d . . . . .
C86 C 0.6245(2) 0.50907(13) 0.63772(14) 0.0251(8) Uani 1 1 d . . . . .
H86 H 0.595703 0.497623 0.611482 0.030 Uiso 1 1 calc R U . . .
C87 C 0.7570(2) 0.56032(13) 0.75344(14) 0.0251(8) Uani 1 1 d . . . . .
C88 C 0.7366(2) 0.47711(14) 0.60342(15) 0.0279(8) Uani 1 1 d . . . . .
C89 C 0.4499(2) 0.49950(12) 0.64911(14) 0.0232(8) Uani 1 1 d . . . . .
C90 C 0.4718(2) 0.46096(13) 0.66657(14) 0.0270(8) Uani 1 1 d . . . . .
H90 H 0.518758 0.458396 0.684272 0.032 Uiso 1 1 calc R U . . .
C91 C 0.4270(3) 0.42591(13) 0.65892(16) 0.0297(9) Uani 1 1 d . . . . .
C92 C 0.3593(3) 0.42822(14) 0.63227(17) 0.0334(10) Uani 1 1 d . . . . .
H92 H 0.329185 0.404365 0.626442 0.040 Uiso 1 1 calc R U . . .
C93 C 0.3364(3) 0.46595(14) 0.61433(17) 0.0332(9) Uani 1 1 d D U . . .
C94 C 0.3802(2) 0.50086(13) 0.62298(15) 0.0279(8) Uani 1 1 d . . . . .
H94 H 0.362364 0.526545 0.610786 0.033 Uiso 1 1 calc R U . . .
C95 C 0.4496(3) 0.38547(15) 0.67945(19) 0.0421(12) Uani 1 1 d . . . . .
C96 C 0.2631(3) 0.46985(15) 0.5864(2) 0.0494(12) Uani 1 1 d D U . . .
C97 C 0.4588(2) 0.55628(12) 0.71238(14) 0.0234(8) Uani 1 1 d . . . . .
C98 C 0.4734(2) 0.53412(13) 0.75482(14) 0.0250(8) Uani 1 1 d . . . . .
H98 H 0.510114 0.512813 0.755125 0.030 Uiso 1 1 calc R U . . .
C99 C 0.4364(2) 0.54196(13) 0.79649(15) 0.0272(8) Uani 1 1 d . . . . .
C100 C 0.3829(3) 0.57307(14) 0.79784(15) 0.0309(9) Uani 1 1 d . . . . .
H100 H 0.357484 0.578679 0.826129 0.037 Uiso 1 1 calc R U . . .
C101 C 0.3677(2) 0.59568(14) 0.75667(16) 0.0304(9) Uani 1 1 d . . . . .
C102 C 0.4043(2) 0.58733(14) 0.71486(15) 0.0279(8) Uani 1 1 d . . . . .
H102 H 0.391877 0.603253 0.687172 0.033 Uiso 1 1 calc R U . . .
C103 C 0.4563(3) 0.51656(15) 0.83975(16) 0.0347(10) Uani 1 1 d . . . . .
C104 C 0.3104(3) 0.62954(17) 0.75619(18) 0.0418(12) Uani 1 1 d . . . . .
C105 C 0.5231(2) 0.87169(12) 0.68447(14) 0.0237(8) Uani 1 1 d . . . . .
C106 C 0.4559(2) 0.85145(13) 0.69538(14) 0.0260(8) Uani 1 1 d . . . . .
H106 H 0.411675 0.867379 0.699338 0.031 Uiso 1 1 calc R U . . .
C107 C 0.4519(2) 0.80901(13) 0.70059(14) 0.0263(8) Uani 1 1 d D U . . .
C108 C 0.5152(2) 0.78443(13) 0.69619(14) 0.0273(8) Uani 1 1 d . . . . .
H108 H 0.512477 0.755423 0.699958 0.033 Uiso 1 1 calc R U . . .
C109 C 0.5822(2) 0.80346(13) 0.68617(14) 0.0248(8) Uani 1 1 d . . . . .
C110 C 0.5859(2) 0.84596(12) 0.67962(13) 0.0236(8) Uani 1 1 d . . . . .
H110 H 0.632518 0.857907 0.671601 0.028 Uiso 1 1 calc R U . . .
C111 C 0.3779(3) 0.78863(14) 0.70878(16) 0.0375(10) Uani 1 1 d D U . . .
C112 C 0.6524(3) 0.77875(13) 0.68141(15) 0.0293(9) Uani 1 1 d . . . . .
C113 C 0.6107(2) 0.93894(12) 0.67200(14) 0.0236(8) Uani 1 1 d . . . . .
C114 C 0.6651(2) 0.92778(12) 0.70793(14) 0.0252(8) Uani 1 1 d . . . . .
H114 H 0.650634 0.909522 0.732273 0.030 Uiso 1 1 calc R U . . .
C115 C 0.7389(2) 0.94217(12) 0.70950(14) 0.0245(8) Uani 1 1 d . . . . .
C116 C 0.7621(2) 0.97026(12) 0.67594(14) 0.0249(8) Uani 1 1 d . . . . .
H116 H 0.812487 0.980371 0.677093 0.030 Uiso 1 1 calc R U . . .
C117 C 0.7101(2) 0.98301(12) 0.64104(14) 0.0246(8) Uani 1 1 d . . . . .
C118 C 0.6367(2) 0.96725(12) 0.63866(14) 0.0235(8) Uani 1 1 d . . . . .
H118 H 0.602800 0.976037 0.613371 0.028 Uiso 1 1 calc R U . . .
C119 C 0.7950(2) 0.92499(13) 0.74578(15) 0.0291(9) Uani 1 1 d . . . . .
C120 C 0.7322(3) 1.01371(13) 0.60458(15) 0.0292(9) Uani 1 1 d . . . . .
C121 C 0.4719(2) 0.94777(12) 0.70659(14) 0.0237(8) Uani 1 1 d . . . . .
C122 C 0.5030(2) 0.97350(12) 0.74290(14) 0.0258(8) Uani 1 1 d . . . . .
H122 H 0.556411 0.976029 0.746827 0.031 Uiso 1 1 calc R U . . .
C123 C 0.4578(3) 0.99534(13) 0.77323(15) 0.0283(8) Uani 1 1 d D U . . .
C124 C 0.3796(3) 0.99219(15) 0.76954(17) 0.0353(10) Uani 1 1 d . . . . .
H124 H 0.349065 1.006417 0.791024 0.042 Uiso 1 1 calc R U . . .
C125 C 0.3472(3) 0.96763(16) 0.73351(18) 0.0378(10) Uani 1 1 d D U . . .
C126 C 0.3924(3) 0.94643(14) 0.70261(16) 0.0315(9) Uani 1 1 d . . . . .
H126 H 0.368554 0.930400 0.677837 0.038 Uiso 1 1 calc R U . . .
C127 C 0.4929(3) 1.02390(13) 0.80980(15) 0.0332(9) Uani 1 1 d D U . . .
C128 C 0.2634(3) 0.96393(19) 0.7272(2) 0.0562(13) Uani 1 1 d D U . . .
C129 C 0.4859(2) 0.92414(13) 0.61576(14) 0.0243(8) Uani 1 1 d . . . . .
C130 C 0.4606(2) 0.96230(13) 0.59756(15) 0.0276(8) Uani 1 1 d . . . . .
H130 H 0.463676 0.985762 0.617762 0.033 Uiso 1 1 calc R U . . .
C131 C 0.4315(2) 0.96679(13) 0.55107(15) 0.0283(9) Uani 1 1 d . . . . .
C132 C 0.4237(2) 0.93337(14) 0.52051(15) 0.0300(9) Uani 1 1 d . . . . .
H132 H 0.403537 0.936555 0.488703 0.036 Uiso 1 1 calc R U . . .
C133 C 0.4464(2) 0.89525(14) 0.53787(15) 0.0297(9) Uani 1 1 d D U . . .
C134 C 0.4772(2) 0.89077(13) 0.58425(15) 0.0277(8) Uani 1 1 d . . . . .
H134 H 0.492890 0.864218 0.594904 0.033 Uiso 1 1 calc R U . . .
C135 C 0.4082(2) 1.00921(14) 0.53439(16) 0.0312(9) Uani 1 1 d . . . . .
C136 C 0.4373(3) 0.85773(15) 0.50706(17) 0.0394(10) Uani 1 1 d D U . . .
B1 B 0.4967(2) 0.54160(13) 0.66321(16) 0.0214(8) Uani 1 1 d . . . . .
B2 B 0.5240(3) 0.92078(14) 0.67067(16) 0.0234(9) Uani 1 1 d . . . . .
F49 F 0.1421(3) 0.48419(19) 0.4908(2) 0.0417(13) Uani 0.5 1 d . U P H -1
C137 C 0.0676(6) 0.4921(7) 0.4949(7) 0.022(2) Uani 0.5 1 d G U P H -1
C138 C 0.0235(7) 0.5038(7) 0.4548(7) 0.025(2) Uani 0.5 1 d G U P H -1
H138 H 0.045817 0.506843 0.424898 0.030 Uiso 0.5 1 calc R U P H -1
C139 C -0.0534(7) 0.5112(7) 0.4584(8) 0.028(2) Uani 0.5 1 d G U P H -1
H139 H -0.083526 0.519232 0.430972 0.034 Uiso 0.5 1 calc R U P H -1
C140 C -0.0860(6) 0.5068(7) 0.5021(8) 0.031(3) Uani 0.5 1 d G U P H -1
H140 H -0.138546 0.511820 0.504537 0.038 Uiso 0.5 1 calc R U P H -1
C141 C -0.0419(7) 0.4950(7) 0.5422(8) 0.027(3) Uani 0.5 1 d G U P H -1
H141 H -0.064224 0.492018 0.572027 0.033 Uiso 0.5 1 calc R U P H -1
C142 C 0.0349(7) 0.4877(7) 0.5386(7) 0.026(2) Uani 0.5 1 d G U P H -1
H142 H 0.065120 0.479628 0.565953 0.031 Uiso 0.5 1 calc R U P H -1
F50 F 0.5494(3) 0.29445(18) 0.5500(2) 0.065(2) Uiso 0.570(8) 1 d G U P I 1
C143 C 0.5849(2) 0.30022(13) 0.59330(15) 0.0413(19) Uiso 0.570(8) 1 d G U P I 1
C144 C 0.6131(4) 0.33835(16) 0.6041(2) 0.046(2) Uiso 0.570(8) 1 d G U P I 1
H144 H 0.607857 0.360375 0.581955 0.056 Uiso 0.570(8) 1 calc R U P I 1
C145 C 0.6494(5) 0.3439(2) 0.6482(3) 0.046(2) Uiso 0.570(8) 1 d G U P I 1
H145 H 0.669927 0.370060 0.656726 0.056 Uiso 0.570(8) 1 calc R U P I 1
C146 C 0.6562(5) 0.3118(2) 0.6801(3) 0.046(2) Uiso 0.570(8) 1 d G U P I 1
H146 H 0.681152 0.315814 0.710514 0.056 Uiso 0.570(8) 1 calc R U P I 1
C147 C 0.6268(4) 0.2738(2) 0.6680(2) 0.047(2) Uiso 0.570(8) 1 d G U P I 1
H147 H 0.631390 0.251711 0.690098 0.056 Uiso 0.570(8) 1 calc R U P I 1
C148 C 0.5907(3) 0.26760(16) 0.6239(2) 0.0437(19) Uiso 0.570(8) 1 d G U P I 1
H148 H 0.570469 0.241452 0.615097 0.052 Uiso 0.570(8) 1 calc R U P I 1
F50A F 0.6421(5) 0.2394(3) 0.7151(3) 0.083(3) Uiso 0.430(8) 1 d G U P I 2
C243 C 0.6344(4) 0.2678(2) 0.6804(2) 0.053(3) Uiso 0.430(8) 1 d G U P I 2
C244 C 0.6014(5) 0.2563(2) 0.6377(3) 0.055(3) Uiso 0.430(8) 1 d G U P I 2
H244 H 0.584032 0.228980 0.632463 0.066 Uiso 0.430(8) 1 calc R U P I 2
C245 C 0.5940(6) 0.2854(3) 0.6025(3) 0.052(3) Uiso 0.430(8) 1 d G U P I 2
H245 H 0.571454 0.278266 0.572200 0.063 Uiso 0.430(8) 1 calc R U P I 2
C246 C 0.6189(6) 0.3248(3) 0.6107(4) 0.056(3) Uiso 0.430(8) 1 d G U P I 2
H246 H 0.613449 0.344853 0.586171 0.067 Uiso 0.430(8) 1 calc R U P I 2
C247 C 0.6517(7) 0.3352(3) 0.6543(4) 0.054(3) Uiso 0.430(8) 1 d G U P I 2
H247 H 0.668746 0.362606 0.659862 0.064 Uiso 0.430(8) 1 calc R U P I 2
C248 C 0.6600(6) 0.3065(3) 0.6898(3) 0.051(3) Uiso 0.430(8) 1 d G U P I 2
H248 H 0.682937 0.313395 0.720101 0.061 Uiso 0.430(8) 1 calc R U P I 2

loop_
_atom_site_aniso_label
_atom_site_aniso_U_11
_atom_site_aniso_U_22
_atom_site_aniso_U_33
_atom_site_aniso_U_23
_atom_site_aniso_U_13
_atom_site_aniso_U_12
Zr1 0.01670(16) 0.01700(16) 0.01648(16) -0.00056(12) 0.00020(12) -0.00028(13)
Ga1 0.0185(2) 0.0228(2) 0.0211(2) -0.00130(15) -0.00231(15) -0.00102(16)
Ga2 0.0211(2) 0.0183(2) 0.0232(2) 0.00019(15) 0.00190(16) 0.00220(16)
Ga3 0.0236(2) 0.0200(2) 0.0230(2) -0.00399(16) 0.00182(16) -0.00379(16)
Ga4 0.0248(2) 0.0196(2) 0.0202(2) -0.00005(15) 0.00405(16) -0.00139(16)
Ga5 0.0228(2) 0.0191(2) 0.01859(19) -0.00259(15) 0.00095(15) -0.00047(16)
Ga6 0.0191(2) 0.0223(2) 0.0218(2) -0.00132(16) -0.00037(15) 0.00292(16)
Ga7 0.0219(2) 0.0276(2) 0.01709(19) -0.00104(16) -0.00141(15) 0.00120(17)
Ga8 0.0199(2) 0.0199(2) 0.0215(2) 0.00304(15) 0.00170(15) -0.00113(16)
F1 0.064(6) 0.025(4) 0.066(5) 0.008(3) 0.011(4) -0.007(5)
F2 0.023(4) 0.030(5) 0.074(5) -0.009(5) -0.006(4) -0.005(4)
F3 0.031(4) 0.024(4) 0.052(6) -0.006(5) -0.005(4) 0.003(3)
F1A 0.040(4) 0.037(4) 0.057(4) 0.001(3) 0.006(3) -0.019(4)
F2A 0.054(5) 0.031(4) 0.049(4) -0.003(3) 0.001(3) -0.011(4)
F3A 0.040(3) 0.029(4) 0.085(7) 0.000(5) -0.002(4) 0.004(3)
F1B 0.040(4) 0.037(6) 0.078(7) 0.005(6) -0.005(4) -0.011(4)
F2B 0.057(6) 0.024(5) 0.061(5) -0.007(4) 0.005(5) -0.003(5)
F3B 0.053(6) 0.026(5) 0.068(5) 0.002(4) -0.011(5) 0.001(5)
F4 0.162(6) 0.042(3) 0.031(2) -0.006(2) 0.016(3) 0.021(3)
F5 0.100(5) 0.053(3) 0.026(2) 0.0042(17) 0.013(3) -0.014(3)
F6 0.092(4) 0.132(7) 0.042(3) -0.021(4) -0.016(3) -0.033(4)
F4A 0.125(14) 0.064(8) 0.038(6) 0.011(6) -0.005(8) 0.003(8)
F5A 0.095(9) 0.057(7) 0.032(7) -0.009(6) -0.003(6) -0.004(7)
F6A 0.095(7) 0.080(11) 0.061(10) -0.016(9) 0.015(6) 0.009(7)
F7 0.0239(13) 0.0540(17) 0.0364(14) -0.0103(12) -0.0071(11) 0.0041(12)
F8 0.0318(13) 0.0334(13) 0.0214(11) -0.0014(10) 0.0017(9) -0.0027(10)
F9 0.0518(17) 0.0317(14) 0.0311(13) -0.0006(11) 0.0020(12) -0.0190(12)
F10 0.0254(13) 0.0597(19) 0.0481(17) -0.0204(14) 0.0070(12) 0.0069(13)
F11 0.061(2) 0.060(2) 0.0231(13) 0.0016(12) 0.0086(13) 0.0249(16)
F12 0.0481(17) 0.0324(14) 0.0496(17) -0.0157(12) 0.0149(13) -0.0010(13)
F13 0.087(3) 0.0298(16) 0.106(3) 0.0146(18) -0.065(2) -0.0066(17)
F14 0.062(2) 0.0322(16) 0.081(2) -0.0063(16) -0.0176(18) 0.0096(15)
F15 0.079(3) 0.059(2) 0.072(2) 0.0325(19) 0.005(2) -0.008(2)
F16 0.043(6) 0.044(4) 0.087(7) 0.006(3) -0.028(4) -0.019(3)
F17 0.040(6) 0.059(5) 0.066(5) 0.016(4) -0.026(4) -0.002(4)
F18 0.034(4) 0.091(8) 0.088(5) 0.002(5) -0.013(3) 0.016(4)
F16A 0.041(8) 0.033(4) 0.103(9) 0.004(5) -0.036(6) 0.002(4)
F17A 0.034(4) 0.086(11) 0.118(7) 0.000(7) -0.008(4) -0.006(5)
F18A 0.053(10) 0.041(5) 0.091(8) -0.006(5) -0.037(6) -0.005(5)
F19 0.117(3) 0.0330(16) 0.0418(17) 0.0118(13) -0.0021(19) -0.0091(18)
F20 0.104(3) 0.098(3) 0.0361(17) 0.0234(19) 0.0306(19) 0.052(3)
F21 0.061(2) 0.085(3) 0.064(2) 0.042(2) -0.0293(18) -0.018(2)
F22 0.096(3) 0.093(3) 0.0453(19) -0.0022(19) 0.0209(19) 0.062(3)
F23 0.0410(19) 0.071(2) 0.091(3) -0.015(2) -0.0197(18) 0.0250(17)
F24 0.062(2) 0.0443(19) 0.101(3) 0.0123(19) 0.021(2) 0.0245(17)
F25 0.034(4) 0.048(4) 0.088(9) -0.011(5) 0.013(5) -0.009(3)
F26 0.057(5) 0.057(5) 0.064(5) 0.014(4) 0.017(4) -0.025(4)
F27 0.050(5) 0.063(7) 0.066(5) -0.028(5) 0.013(3) -0.031(5)
F25A 0.042(5) 0.044(4) 0.088(8) 0.016(5) 0.013(6) -0.016(4)
F26A 0.040(5) 0.065(8) 0.052(4) -0.005(4) -0.003(3) -0.030(5)
F27A 0.034(5) 0.055(5) 0.053(6) -0.012(4) 0.015(4) -0.016(3)
F28 0.0466(17) 0.0307(14) 0.0514(17) 0.0123(12) 0.0131(13) 0.0098(12)
F29 0.0299(14) 0.0396(16) 0.0522(17) -0.0140(13) -0.0049(12) 0.0033(12)
F30 0.0395(15) 0.0369(14) 0.0328(14) -0.0062(11) 0.0103(11) 0.0038(12)
F31 0.0528(18) 0.0318(15) 0.0551(18) -0.0093(13) -0.0172(14) 0.0148(13)
F32 0.0389(15) 0.0523(18) 0.0303(14) 0.0094(12) -0.0039(11) -0.0019(13)
F33 0.0306(14) 0.0449(16) 0.0452(16) 0.0084(13) -0.0115(12) -0.0106(12)
F34 0.0588(18) 0.0338(14) 0.0224(12) 0.0006(10) -0.0002(12) -0.0103(13)
F35 0.0388(15) 0.0435(16) 0.0312(13) 0.0057(11) 0.0007(11) -0.0187(12)
F36 0.0507(18) 0.0263(14) 0.0563(18) 0.0143(12) 0.0130(14) 0.0034(12)
F37 0.035(2) 0.114(5) 0.058(2) -0.052(3) 0.0023(18) -0.001(2)
F38 0.151(6) 0.034(2) 0.055(3) 0.0029(18) -0.037(3) -0.028(3)
F39 0.0343(18) 0.045(2) 0.055(2) -0.0201(18) -0.0139(16) 0.0065(15)
F37A 0.043(5) 0.059(11) 0.056(11) -0.024(8) -0.001(5) -0.004(5)
F38A 0.082(13) 0.047(10) 0.037(5) -0.004(5) 0.002(6) -0.006(8)
F39A 0.048(9) 0.026(5) 0.051(10) -0.011(5) -0.006(7) 0.001(5)
F40 0.031(2) 0.099(4) 0.080(4) -0.049(3) 0.009(3) -0.003(3)
F41 0.035(2) 0.076(3) 0.094(5) -0.038(3) 0.004(3) -0.0173(19)
F42 0.037(2) 0.097(5) 0.086(3) -0.018(3) -0.022(2) 0.006(3)
F40A 0.042(8) 0.085(10) 0.082(6) -0.042(6) -0.011(5) -0.003(8)
F41A 0.025(7) 0.074(7) 0.081(8) -0.039(6) -0.004(6) 0.003(6)
F42A 0.035(7) 0.077(6) 0.095(8) -0.029(6) 0.004(7) -0.010(5)
F43 0.0312(14) 0.0347(15) 0.0615(19) 0.0081(13) 0.0007(13) 0.0044(12)
F44 0.0540(18) 0.0453(17) 0.0356(15) 0.0115(13) -0.0083(13) 0.0051(14)
F45 0.0395(15) 0.0286(14) 0.0471(16) 0.0087(12) -0.0090(12) -0.0059(11)
F46 0.049(4) 0.048(4) 0.045(6) -0.020(4) -0.003(3) 0.009(3)
F47 0.136(10) 0.056(4) 0.033(3) -0.010(3) -0.014(4) 0.007(6)
F48 0.044(4) 0.050(5) 0.096(8) -0.038(4) 0.002(4) -0.012(3)
F46A 0.080(8) 0.063(6) 0.060(5) -0.026(4) -0.038(5) 0.011(6)
F47A 0.077(8) 0.045(5) 0.069(7) -0.017(4) 0.003(6) -0.019(5)
F48A 0.049(4) 0.066(8) 0.061(9) -0.030(6) 0.000(4) 0.005(4)
N1 0.0195(16) 0.0318(18) 0.0243(17) -0.0011(14) -0.0036(13) -0.0021(14)
N2 0.0246(17) 0.0227(16) 0.0256(17) 0.0044(13) 0.0010(13) 0.0060(13)
N3 0.0252(17) 0.0247(17) 0.0308(18) -0.0049(14) 0.0018(14) -0.0078(14)
N4 0.0302(18) 0.0223(16) 0.0244(16) 0.0012(13) 0.0023(14) -0.0009(14)
N5 0.0268(17) 0.0229(16) 0.0199(15) -0.0029(12) 0.0021(13) -0.0017(13)
N6 0.0221(17) 0.0269(18) 0.0293(18) -0.0050(14) -0.0019(13) 0.0052(14)
N7 0.0287(18) 0.038(2) 0.0171(15) -0.0008(14) -0.0007(13) 0.0040(15)
N8 0.0242(16) 0.0204(16) 0.0223(15) 0.0051(12) 0.0042(13) -0.0007(13)
C1 0.023(2) 0.037(2) 0.025(2) -0.0025(17) -0.0087(15) -0.0021(17)
C2 0.030(2) 0.044(3) 0.034(2) 0.007(2) -0.0097(18) -0.003(2)
C3 0.025(2) 0.047(3) 0.041(3) 0.005(2) -0.0082(19) 0.001(2)
C4 0.022(2) 0.040(3) 0.037(2) 0.0014(19) -0.0026(17) -0.0019(18)
C5 0.0201(19) 0.036(2) 0.032(2) -0.0019(17) -0.0001(16) -0.0020(17)
C6 0.027(2) 0.044(3) 0.023(2) -0.0016(18) -0.0079(16) -0.0013(19)
C7 0.035(2) 0.044(3) 0.034(2) -0.012(2) -0.0047(19) -0.005(2)
C8 0.022(2) 0.048(3) 0.029(2) 0.0025(19) 0.0006(16) -0.0028(19)
C9 0.030(2) 0.036(2) 0.043(3) 0.004(2) -0.0006(19) -0.0049(19)
C10 0.031(2) 0.026(2) 0.027(2) -0.0004(16) 0.0081(16) 0.0087(17)
C11 0.032(2) 0.036(2) 0.043(3) 0.012(2) 0.012(2) 0.0085(19)
C12 0.026(2) 0.036(2) 0.052(3) 0.015(2) 0.010(2) 0.0094(19)
C13 0.031(2) 0.031(2) 0.045(3) 0.0074(19) -0.0061(19) 0.0030(18)
C14 0.031(2) 0.024(2) 0.031(2) 0.0027(16) 0.0027(17) 0.0062(17)
C15 0.035(2) 0.036(2) 0.026(2) 0.0016(17) 0.0082(17) 0.0087(19)
C16 0.051(3) 0.033(2) 0.032(2) -0.0072(19) 0.008(2) 0.005(2)
C17 0.042(3) 0.030(2) 0.026(2) 0.0033(17) -0.0028(18) 0.0088(19)
C18 0.032(2) 0.023(2) 0.040(2) 0.0042(17) 0.0060(18) 0.0054(17)
C19 0.033(2) 0.023(2) 0.032(2) -0.0036(16) 0.0077(17) -0.0045(17)
C20 0.037(2) 0.022(2) 0.041(2) -0.0001(18) 0.0060(19) -0.0076(18)
C21 0.044(3) 0.038(3) 0.049(3) -0.002(2) 0.001(2) -0.018(2)
C22 0.033(2) 0.043(3) 0.041(3) -0.005(2) 0.002(2) -0.015(2)
C23 0.030(2) 0.031(2) 0.030(2) -0.0064(17) -0.0007(17) -0.0103(18)
C24 0.033(2) 0.0197(19) 0.038(2) 0.0023(17) 0.0006(18) -0.0011(17)
C25 0.048(3) 0.026(2) 0.045(3) -0.0049(19) 0.010(2) -0.001(2)
C26 0.030(2) 0.035(2) 0.034(2) -0.0083(18) -0.0022(18) -0.0079(19)
C27 0.054(3) 0.038(3) 0.032(2) -0.009(2) -0.002(2) -0.006(2)
C28 0.040(2) 0.028(2) 0.025(2) 0.0045(16) 0.0080(17) 0.0015(18)
C29 0.046(3) 0.031(2) 0.023(2) -0.0016(17) 0.0079(18) -0.003(2)
C30 0.048(3) 0.036(2) 0.029(2) -0.0005(18) 0.014(2) -0.004(2)
C31 0.033(2) 0.037(2) 0.035(2) -0.0039(19) 0.0122(19) -0.0053(19)
C32 0.034(2) 0.024(2) 0.028(2) -0.0001(16) 0.0092(17) -0.0060(17)
C33 0.036(2) 0.046(3) 0.022(2) 0.0045(18) -0.0004(17) 0.003(2)
C34 0.053(3) 0.030(2) 0.033(2) 0.0047(18) 0.005(2) 0.005(2)
C35 0.029(2) 0.032(2) 0.034(2) -0.0020(18) 0.0036(17) -0.0051(18)
C36 0.043(3) 0.029(2) 0.041(3) -0.0045(19) 0.010(2) -0.012(2)
C37 0.031(2) 0.025(2) 0.0222(19) -0.0055(15) 0.0030(16) -0.0041(17)
C38 0.045(3) 0.022(2) 0.033(2) -0.0017(17) 0.0024(19) -0.0040(19)
C39 0.044(3) 0.023(2) 0.032(2) -0.0088(17) 0.0030(19) 0.0022(18)
C40 0.036(2) 0.030(2) 0.033(2) -0.0069(18) 0.0023(18) 0.0076(19)
C41 0.029(2) 0.0222(19) 0.0234(18) -0.0051(15) 0.0073(15) 0.0011(16)
C42 0.042(3) 0.034(2) 0.026(2) -0.0058(17) 0.0083(18) -0.009(2)
C43 0.036(2) 0.035(2) 0.028(2) -0.0091(18) 0.0003(18) -0.0009(19)
C44 0.034(2) 0.030(2) 0.032(2) -0.0112(17) 0.0080(18) -0.0019(18)
C45 0.046(3) 0.029(2) 0.027(2) -0.0012(17) 0.0096(19) 0.002(2)
C46 0.028(2) 0.024(2) 0.030(2) 0.0013(16) -0.0019(16) 0.0084(16)
C47 0.053(3) 0.031(2) 0.037(3) 0.0007(19) -0.006(2) 0.014(2)
C48 0.046(3) 0.049(3) 0.045(3) 0.001(2) -0.008(2) 0.016(2)
C49 0.026(2) 0.055(3) 0.043(3) 0.000(2) -0.0073(19) 0.007(2)
C50 0.0198(19) 0.036(2) 0.034(2) -0.0006(18) -0.0045(16) 0.0030(17)
C51 0.030(2) 0.022(2) 0.054(3) 0.0024(19) 0.001(2) 0.0032(17)
C52 0.055(3) 0.036(3) 0.040(3) -0.006(2) 0.005(2) 0.014(2)
C53 0.022(2) 0.040(3) 0.057(3) -0.003(2) -0.008(2) -0.0015(19)
C54 0.029(2) 0.071(4) 0.045(3) -0.001(3) 0.004(2) 0.011(2)
C55 0.027(2) 0.039(2) 0.0232(19) 0.0044(17) -0.0021(16) 0.0054(18)
C56 0.043(3) 0.049(3) 0.026(2) 0.004(2) -0.0011(19) 0.006(2)
C57 0.036(2) 0.064(3) 0.0173(19) 0.000(2) 0.0018(17) 0.007(2)
C58 0.031(2) 0.052(3) 0.024(2) -0.0061(19) 0.0004(17) 0.005(2)
C59 0.032(2) 0.040(2) 0.0219(19) -0.0061(17) -0.0017(16) 0.0054(19)
C60 0.036(2) 0.036(2) 0.026(2) 0.0082(18) 0.0040(17) 0.0090(19)
C61 0.032(2) 0.058(3) 0.035(2) -0.001(2) -0.0051(19) 0.010(2)
C62 0.045(3) 0.043(3) 0.024(2) -0.0107(18) -0.0007(18) 0.011(2)
C63 0.042(3) 0.046(3) 0.028(2) -0.008(2) -0.0048(19) -0.002(2)
C64 0.026(2) 0.0216(19) 0.028(2) 0.0049(15) 0.0023(16) -0.0028(16)
C65 0.029(2) 0.030(2) 0.037(2) 0.0046(18) 0.0005(18) -0.0041(18)
C66 0.026(2) 0.032(2) 0.036(2) 0.0060(18) 0.0047(17) -0.0019(17)
C67 0.028(2) 0.031(2) 0.038(2) 0.0049(18) 0.0106(18) 0.0024(18)
C68 0.031(2) 0.024(2) 0.029(2) 0.0064(16) 0.0089(17) -0.0011(16)
C69 0.033(2) 0.026(2) 0.030(2) 0.0032(17) 0.0037(17) -0.0018(17)
C70 0.033(2) 0.026(2) 0.038(2) 0.0070(18) 0.0045(18) 0.0028(18)
C71 0.048(3) 0.029(2) 0.034(2) -0.0062(18) 0.016(2) -0.001(2)
C72 0.039(3) 0.040(3) 0.027(2) 0.0068(18) 0.0038(18) -0.001(2)
C73 0.0173(17) 0.027(2) 0.0257(19) -0.0005(15) 0.0001(14) 0.0026(15)
C74 0.0199(18) 0.027(2) 0.030(2) -0.0009(16) -0.0007(15) -0.0006(15)
C75 0.0226(19) 0.0223(18) 0.040(2) 0.0019(15) 0.0034(16) -0.0023(14)
C76 0.028(2) 0.028(2) 0.034(2) 0.0058(17) 0.0040(17) 0.0017(17)
C77 0.033(2) 0.031(2) 0.029(2) 0.0028(16) 0.0002(16) 0.0026(18)
C78 0.027(2) 0.025(2) 0.027(2) 0.0008(15) -0.0010(16) 0.0020(16)
C79 0.034(2) 0.0239(19) 0.054(2) 0.0016(16) 0.0011(17) -0.0041(15)
C80 0.080(3) 0.040(2) 0.027(2) 0.0000(18) 0.002(2) -0.003(2)
C81 0.0245(19) 0.0219(18) 0.0204(17) 0.0006(14) 0.0008(14) 0.0011(15)
C82 0.0208(18) 0.0196(17) 0.0230(18) -0.0010(14) -0.0011(14) -0.0008(14)
C83 0.0244(19) 0.0215(18) 0.0220(18) 0.0017(14) -0.0018(15) -0.0025(15)
C84 0.0227(19) 0.0213(18) 0.0266(19) 0.0018(15) 0.0032(15) 0.0005(15)
C85 0.027(2) 0.0226(19) 0.0243(19) 0.0000(15) 0.0030(15) 0.0030(15)
C86 0.025(2) 0.028(2) 0.0227(18) -0.0018(15) -0.0008(15) 0.0018(16)
C87 0.0210(18) 0.028(2) 0.0260(19) -0.0022(15) 0.0030(15) -0.0011(16)
C88 0.0219(19) 0.033(2) 0.029(2) -0.0016(17) 0.0011(16) 0.0034(16)
C89 0.0234(19) 0.0218(18) 0.0245(19) 0.0002(14) 0.0018(15) 0.0020(15)
C90 0.026(2) 0.032(2) 0.0233(19) 0.0016(16) -0.0026(15) -0.0002(17)
C91 0.031(2) 0.027(2) 0.031(2) 0.0041(17) 0.0008(17) 0.0001(17)
C92 0.032(2) 0.029(2) 0.038(2) -0.0017(18) -0.0014(18) -0.0082(18)
C93 0.026(2) 0.030(2) 0.043(2) 0.0001(18) -0.0064(17) -0.0007(17)
C94 0.024(2) 0.025(2) 0.034(2) -0.0008(16) -0.0052(16) 0.0004(16)
C95 0.051(3) 0.028(2) 0.046(3) 0.006(2) -0.008(2) -0.005(2)
C96 0.035(2) 0.038(2) 0.073(3) 0.003(2) -0.019(2) -0.0062(19)
C97 0.0212(18) 0.0240(19) 0.0247(19) -0.0020(15) -0.0012(14) -0.0025(15)
C98 0.0224(19) 0.0243(19) 0.028(2) -0.0013(15) -0.0008(15) 0.0003(15)
C99 0.029(2) 0.028(2) 0.0247(19) 0.0011(16) -0.0003(16) -0.0010(17)
C100 0.032(2) 0.037(2) 0.024(2) -0.0021(17) 0.0046(17) -0.0001(18)
C101 0.025(2) 0.035(2) 0.032(2) -0.0004(18) 0.0025(17) 0.0047(17)
C102 0.0228(19) 0.034(2) 0.027(2) -0.0006(17) -0.0001(15) 0.0030(17)
C103 0.040(3) 0.038(2) 0.026(2) 0.0002(18) 0.0016(18) 0.000(2)
C104 0.040(3) 0.048(3) 0.038(3) 0.001(2) 0.006(2) 0.018(2)
C105 0.026(2) 0.0243(19) 0.0203(18) -0.0003(14) -0.0006(15) -0.0027(16)
C106 0.025(2) 0.029(2) 0.0246(19) -0.0004(16) 0.0017(15) -0.0035(16)
C107 0.0267(19) 0.028(2) 0.0245(19) -0.0022(15) 0.0016(15) -0.0073(16)
C108 0.033(2) 0.024(2) 0.0249(19) -0.0026(15) 0.0033(16) -0.0052(17)
C109 0.030(2) 0.0251(19) 0.0190(17) -0.0007(14) 0.0019(15) 0.0017(16)
C110 0.0253(19) 0.0252(19) 0.0204(18) -0.0015(14) 0.0012(14) -0.0027(15)
C111 0.034(2) 0.036(2) 0.043(2) -0.0032(17) 0.0104(17) -0.0127(17)
C112 0.036(2) 0.025(2) 0.027(2) -0.0017(16) 0.0022(17) 0.0003(17)
C113 0.027(2) 0.0198(18) 0.0243(19) -0.0014(14) -0.0012(15) -0.0030(15)
C114 0.026(2) 0.0223(19) 0.0268(19) 0.0013(15) -0.0020(15) -0.0041(15)
C115 0.027(2) 0.0208(18) 0.0251(19) -0.0033(15) -0.0013(15) 0.0010(15)
C116 0.0235(19) 0.0230(19) 0.028(2) -0.0046(15) 0.0027(15) -0.0035(15)
C117 0.029(2) 0.0209(18) 0.0244(19) -0.0027(15) 0.0036(15) -0.0022(16)
C118 0.028(2) 0.0196(18) 0.0223(18) -0.0019(14) -0.0010(15) 0.0001(15)
C119 0.027(2) 0.028(2) 0.031(2) 0.0014(17) -0.0054(17) -0.0044(17)
C120 0.034(2) 0.023(2) 0.030(2) -0.0025(16) -0.0006(17) -0.0046(17)
C121 0.0259(19) 0.0199(18) 0.0249(19) 0.0011(14) -0.0023(15) -0.0004(15)
C122 0.027(2) 0.0235(19) 0.0263(19) 0.0040(15) -0.0034(16) -0.0024(16)
C123 0.032(2) 0.0257(19) 0.0271(19) -0.0021(15) -0.0019(16) 0.0017(16)
C124 0.030(2) 0.035(2) 0.041(3) -0.010(2) 0.0026(19) 0.0046(19)
C125 0.026(2) 0.042(3) 0.045(3) -0.013(2) 0.0025(18) -0.0009(18)
C126 0.031(2) 0.032(2) 0.031(2) -0.0064(17) -0.0022(17) -0.0039(18)
C127 0.039(2) 0.029(2) 0.031(2) -0.0062(16) -0.0027(17) 0.0030(17)
C128 0.029(2) 0.069(3) 0.071(3) -0.033(2) 0.000(2) 0.001(2)
C129 0.0225(19) 0.026(2) 0.0243(19) 0.0007(15) 0.0001(15) -0.0018(15)
C130 0.028(2) 0.026(2) 0.029(2) 0.0014(16) -0.0016(16) -0.0021(16)
C131 0.026(2) 0.027(2) 0.031(2) 0.0040(16) -0.0020(16) -0.0024(16)
C132 0.026(2) 0.037(2) 0.026(2) 0.0018(17) -0.0048(16) -0.0058(18)
C133 0.029(2) 0.031(2) 0.028(2) -0.0006(16) -0.0035(16) -0.0027(17)
C134 0.027(2) 0.024(2) 0.032(2) 0.0026(16) -0.0021(16) -0.0004(16)
C135 0.026(2) 0.034(2) 0.033(2) 0.0045(18) -0.0042(17) 0.0011(17)
C136 0.038(2) 0.038(2) 0.041(2) -0.0097(18) -0.0087(18) 0.0004(18)
B1 0.021(2) 0.020(2) 0.023(2) -0.0009(15) -0.0010(16) 0.0016(16)
B2 0.023(2) 0.023(2) 0.024(2) 0.0004(16) -0.0018(16) -0.0013(17)
F49 0.026(3) 0.048(3) 0.050(3) 0.004(3) 0.000(2) 0.004(2)
C137 0.013(5) 0.021(4) 0.033(4) -0.003(3) -0.005(4) 0.000(4)
C138 0.013(5) 0.032(5) 0.029(4) 0.002(3) -0.003(4) 0.001(5)
C139 0.013(6) 0.033(5) 0.038(4) 0.000(3) -0.005(5) 0.000(5)
C140 0.024(6) 0.030(5) 0.040(5) 0.004(4) -0.003(5) 0.003(6)
C141 0.018(6) 0.025(4) 0.039(5) 0.002(4) 0.000(5) 0.001(5)
C142 0.017(6) 0.029(4) 0.030(4) 0.001(3) -0.008(5) 0.000(5)

loop_
_atom_type_symbol
_atom_type_description
_atom_type_scat_dispersion_real
_atom_type_scat_dispersion_imag
_atom_type_scat_source
C C 0.0033 0.0016 'International Tables Vol C Tables 4.2.6.8 and 6.1.1.4'
B B 0.0013 0.0007 'International Tables Vol C Tables 4.2.6.8 and 6.1.1.4'
F F 0.0171 0.0103 'International Tables Vol C Tables 4.2.6.8 and 6.1.1.4'
Ga Ga 0.2307 1.6083 'International Tables Vol C Tables 4.2.6.8 and 6.1.1.4'
N N 0.0061 0.0033 'International Tables Vol C Tables 4.2.6.8 and 6.1.1.4'
Zr Zr -2.9673 0.5597 'International Tables Vol C Tables 4.2.6.8 and 6.1.1.4'
H H 0.0000 0.0000 'International Tables Vol C Tables 4.2.6.8 and 6.1.1.4'

loop_
_citation_id
_citation_doi
_citation_year
1 10.1039/d6sc00226a 2026

loop_
_geom_angle_atom_site_label_1
_geom_angle_atom_site_label_2
_geom_angle_atom_site_label_3
_geom_angle
_geom_angle_site_symmetry_1
_geom_angle_site_symmetry_3
_geom_angle_publ_flag
Ga1 Zr1 Ga6 127.622(19) . . ?
Ga1 Zr1 Ga7 131.293(19) . . ?
Ga6 Zr1 Ga7 69.126(16) . . ?
Ga1 Zr1 Ga5 71.827(16) . . ?
Ga6 Zr1 Ga5 66.832(15) . . ?
Ga7 Zr1 Ga5 134.281(19) . . ?
Ga1 Zr1 Ga3 129.284(19) . . ?
Ga6 Zr1 Ga3 102.041(18) . . ?
Ga7 Zr1 Ga3 71.172(16) . . ?
Ga5 Zr1 Ga3 129.783(19) . . ?
Ga1 Zr1 Ga4 100.331(18) . . ?
Ga6 Zr1 Ga4 92.097(17) . . ?
Ga7 Zr1 Ga4 126.488(19) . . ?
Ga5 Zr1 Ga4 67.203(16) . . ?
Ga3 Zr1 Ga4 64.422(15) . . ?
Ga1 Zr1 Ga2 65.258(16) . . ?
Ga6 Zr1 Ga2 164.209(19) . . ?
Ga7 Zr1 Ga2 95.573(17) . . ?
Ga5 Zr1 Ga2 128.944(19) . . ?
Ga3 Zr1 Ga2 68.035(16) . . ?
Ga4 Zr1 Ga2 94.238(17) . . ?
Ga1 Zr1 Ga8 69.601(16) . . ?
Ga6 Zr1 Ga8 84.178(17) . . ?
Ga7 Zr1 Ga8 67.495(16) . . ?
Ga5 Zr1 Ga8 96.198(17) . . ?
Ga3 Zr1 Ga8 132.580(19) . . ?
Ga4 Zr1 Ga8 162.997(19) . . ?
Ga2 Zr1 Ga8 93.699(17) . . ?
N1 Ga1 Zr1 177.22(12) . . ?
N1 Ga1 Ga2 119.39(11) . . ?
Zr1 Ga1 Ga2 57.941(14) . . ?
N2 Ga2 Zr1 177.38(11) . . ?
N2 Ga2 Ga1 121.11(11) . . ?
Zr1 Ga2 Ga1 56.801(14) . . ?
N2 Ga2 Ga3 126.78(11) . . ?
Zr1 Ga2 Ga3 55.716(14) . . ?
Ga1 Ga2 Ga3 109.864(18) . . ?
N3 Ga3 Zr1 176.21(11) . . ?
N3 Ga3 Ga4 118.18(11) . . ?
Zr1 Ga3 Ga4 58.034(14) . . ?
N3 Ga3 Ga2 124.98(12) . . ?
Zr1 Ga3 Ga2 56.249(14) . . ?
Ga4 Ga3 Ga2 84.511(17) . . ?
N4 Ga4 Zr1 178.10(11) . . ?
N4 Ga4 Ga3 120.63(11) . . ?
Zr1 Ga4 Ga3 57.544(14) . . ?
N4 Ga4 Ga5 125.74(11) . . ?
Zr1 Ga4 Ga5 56.156(14) . . ?
Ga3 Ga4 Ga5 112.420(18) . . ?
N5 Ga5 Zr1 176.84(11) . . ?
N5 Ga5 Ga6 120.28(11) . . ?
Zr1 Ga5 Ga6 56.569(14) . . ?
N5 Ga5 Ga4 123.69(11) . . ?
Zr1 Ga5 Ga4 56.641(14) . . ?
Ga6 Ga5 Ga4 81.519(16) . . ?
N6 Ga6 Zr1 178.28(12) . . ?
N6 Ga6 Ga5 123.39(11) . . ?
Zr1 Ga6 Ga5 56.599(14) . . ?
N6 Ga6 Ga7 124.15(11) . . ?
Zr1 Ga6 Ga7 55.444(14) . . ?
Ga5 Ga6 Ga7 111.025(18) . . ?
N7 Ga7 Zr1 176.75(12) . . ?
N7 Ga7 Ga8 120.87(12) . . ?
Zr1 Ga7 Ga8 56.649(14) . . ?
N7 Ga7 Ga6 126.75(11) . . ?
Zr1 Ga7 Ga6 55.430(14) . . ?
Ga8 Ga7 Ga6 73.495(16) . . ?
N8 Ga8 Zr1 178.02(11) . . ?
N8 Ga8 Ga7 123.49(11) . . ?
Zr1 Ga8 Ga7 55.856(14) . . ?
C5 N1 C1 118.4(3) . . ?
C5 N1 Ga1 121.9(3) . . ?
C1 N1 Ga1 119.6(3) . . ?
C10 N2 C14 118.7(3) . . ?
C10 N2 Ga2 118.5(3) . . ?
C14 N2 Ga2 122.6(3) . . ?
C19 N3 C23 118.7(3) . . ?
C19 N3 Ga3 121.2(3) . . ?
C23 N3 Ga3 119.8(3) . . ?
C32 N4 C28 118.6(3) . . ?
C32 N4 Ga4 120.7(3) . . ?
C28 N4 Ga4 120.6(3) . . ?
C41 N5 C37 118.4(3) . . ?
C41 N5 Ga5 120.9(3) . . ?
C37 N5 Ga5 120.6(3) . . ?
C46 N6 C50 119.9(3) . . ?
C46 N6 Ga6 120.8(3) . . ?
C50 N6 Ga6 119.2(3) . . ?
C55 N7 C59 118.0(3) . . ?
C55 N7 Ga7 122.3(3) . . ?
C59 N7 Ga7 119.7(3) . . ?
C68 N8 C64 118.8(3) . . ?
C68 N8 Ga8 121.3(3) . . ?
C64 N8 Ga8 119.7(2) . . ?
N1 C1 C6 108.2(3) . . ?
N1 C1 C7 113.2(4) . . ?
C6 C1 C7 108.2(4) . . ?
N1 C1 C2 108.7(4) . . ?
C6 C1 C2 108.4(4) . . ?
C7 C1 C2 110.0(4) . . ?
C3 C2 C1 112.8(4) . . ?
C4 C3 C2 109.6(4) . . ?
C3 C4 C5 113.2(4) . . ?
N1 C5 C8 107.7(3) . . ?
N1 C5 C4 110.3(4) . . ?
C8 C5 C4 107.8(4) . . ?
N1 C5 C9 112.6(4) . . ?
C8 C5 C9 107.4(4) . . ?
C4 C5 C9 110.8(4) . . ?
N2 C10 C15 107.8(3) . . ?
N2 C10 C11 110.9(4) . . ?
C15 C10 C11 107.7(4) . . ?
N2 C10 C16 112.3(4) . . ?
C15 C10 C16 106.7(4) . . ?
C11 C10 C16 111.1(4) . . ?
C12 C11 C10 111.9(4) . . ?
C13 C12 C11 110.1(4) . . ?
C12 C13 C14 112.5(4) . . ?
N2 C14 C13 109.7(4) . . ?
N2 C14 C17 107.0(3) . . ?
C13 C14 C17 109.3(4) . . ?
N2 C14 C18 113.3(4) . . ?
C13 C14 C18 109.7(4) . . ?
C17 C14 C18 107.9(4) . . ?
N3 C19 C24 107.3(3) . . ?
N3 C19 C20 111.1(4) . . ?
C24 C19 C20 107.8(4) . . ?
N3 C19 C25 112.2(4) . . ?
C24 C19 C25 107.8(4) . . ?
C20 C19 C25 110.4(4) . . ?
C21 C20 C19 114.0(4) . . ?
C22 C21 C20 109.1(4) . . ?
C21 C22 C23 112.9(4) . . ?
N3 C23 C26 108.1(3) . . ?
N3 C23 C27 112.7(4) . . ?
C26 C23 C27 108.4(4) . . ?
N3 C23 C22 109.0(4) . . ?
C26 C23 C22 109.0(4) . . ?
C27 C23 C22 109.4(4) . . ?
N4 C28 C33 106.8(3) . . ?
N4 C28 C29 109.8(4) . . ?
C33 C28 C29 109.3(4) . . ?
N4 C28 C34 113.2(4) . . ?
C33 C28 C34 107.4(4) . . ?
C29 C28 C34 110.2(4) . . ?
C30 C29 C28 112.9(4) . . ?
C29 C30 C31 110.0(4) . . ?
C30 C31 C32 112.4(4) . . ?
N4 C32 C35 108.1(3) . . ?
N4 C32 C31 110.2(4) . . ?
C35 C32 C31 108.4(4) . . ?
N4 C32 C36 113.4(4) . . ?
C35 C32 C36 106.4(4) . . ?
C31 C32 C36 110.0(4) . . ?
N5 C37 C42 107.9(3) . . ?
N5 C37 C43 113.0(3) . . ?
C42 C37 C43 108.6(4) . . ?
N5 C37 C38 109.5(3) . . ?
C42 C37 C38 108.1(4) . . ?
C43 C37 C38 109.6(3) . . ?
C39 C38 C37 113.2(4) . . ?
C38 C39 C40 109.1(4) . . ?
C39 C40 C41 113.1(4) . . ?
N5 C41 C44 108.2(3) . . ?
N5 C41 C40 111.0(3) . . ?
C44 C41 C40 108.1(4) . . ?
N5 C41 C45 112.2(4) . . ?
C44 C41 C45 107.3(4) . . ?
C40 C41 C45 109.8(3) . . ?
N6 C46 C51 108.1(3) . . ?
N6 C46 C47 109.9(4) . . ?
C51 C46 C47 109.0(4) . . ?
N6 C46 C52 112.5(4) . . ?
C51 C46 C52 107.2(4) . . ?
C47 C46 C52 109.9(4) . . ?
C46 C47 C48 111.5(4) . . ?
C47 C48 C49 109.4(4) . . ?
C50 C49 C48 111.1(4) . . ?
N6 C50 C53 108.3(3) . . ?
N6 C50 C54 112.9(4) . . ?
C53 C50 C54 106.7(4) . . ?
N6 C50 C49 109.8(4) . . ?
C53 C50 C49 108.2(4) . . ?
C54 C50 C49 110.8(4) . . ?
N7 C55 C56 110.6(4) . . ?
N7 C55 C60 108.5(3) . . ?
C56 C55 C60 107.9(4) . . ?
N7 C55 C61 112.3(4) . . ?
C56 C55 C61 110.2(4) . . ?
C60 C55 C61 107.2(4) . . ?
C57 C56 C55 113.6(4) . . ?
C58 C57 C56 109.7(4) . . ?
C57 C58 C59 112.8(4) . . ?
N7 C59 C62 108.2(3) . . ?
N7 C59 C58 109.8(4) . . ?
C62 C59 C58 107.3(4) . . ?
N7 C59 C63 112.7(4) . . ?
C62 C59 C63 108.6(4) . . ?
C58 C59 C63 110.2(4) . . ?
N8 C64 C69 107.6(3) . . ?
N8 C64 C70 112.7(3) . . ?
C69 C64 C70 107.2(4) . . ?
N8 C64 C65 109.7(3) . . ?
C69 C64 C65 109.1(4) . . ?
C70 C64 C65 110.3(3) . . ?
C66 C65 C64 112.5(4) . . ?
C65 C66 C67 110.3(4) . . ?
C68 C67 C66 112.9(4) . . ?
N8 C68 C71 107.5(3) . . ?
N8 C68 C67 110.0(4) . . ?
C71 C68 C67 108.7(4) . . ?
N8 C68 C72 112.7(4) . . ?
C71 C68 C72 107.1(4) . . ?
C67 C68 C72 110.6(4) . . ?
C74 C73 C78 115.5(4) . . ?
C74 C73 B1 122.8(4) . . ?
C78 C73 B1 121.1(4) . . ?
C75 C74 C73 122.3(4) . . ?
C76 C75 C74 120.9(4) . . ?
C76 C75 C79 119.0(4) . . ?
C74 C75 C79 120.1(4) . . ?
C77 C76 C75 118.0(4) . . ?
C76 C77 C78 120.9(4) . . ?
C76 C77 C80 119.8(4) . . ?
C78 C77 C80 119.3(4) . . ?
C77 C78 C73 122.4(4) . . ?
F1B C79 F2B 113.9(12) . . ?
F3A C79 F1A 110.3(7) . . ?
F1 C79 F3 106.9(8) . . ?
F1 C79 F2 106.9(9) . . ?
F3 C79 F2 102.6(8) . . ?
F3A C79 F2A 105.8(8) . . ?
F1A C79 F2A 102.2(6) . . ?
F1B C79 F3B 106.0(11) . . ?
F2B C79 F3B 101.0(10) . . ?
F1B C79 C75 114.6(8) . . ?
F3A C79 C75 114.7(7) . . ?
F2B C79 C75 111.8(7) . . ?
F1A C79 C75 112.8(6) . . ?
F1 C79 C75 114.0(7) . . ?
F3 C79 C75 112.8(7) . . ?
F2 C79 C75 112.7(8) . . ?
F2A C79 C75 110.1(7) . . ?
F3B C79 C75 108.3(7) . . ?
F4 C80 F6 107.5(6) . . ?
F4 C80 F5 106.9(6) . . ?
F6 C80 F5 106.3(5) . . ?
F4A C80 F6A 107.3(14) . . ?
F4A C80 F5A 101.9(12) . . ?
F6A C80 F5A 99.7(12) . . ?
F4 C80 C77 113.2(5) . . ?
F4A C80 C77 118.6(11) . . ?
F6 C80 C77 110.3(5) . . ?
F5 C80 C77 112.3(5) . . ?
F6A C80 C77 111.4(11) . . ?
F5A C80 C77 115.9(9) . . ?
C82 C81 C86 116.2(4) . . ?
C82 C81 B1 124.1(3) . . ?
C86 C81 B1 119.5(3) . . ?
C83 C82 C81 121.6(4) . . ?
C84 C83 C82 121.3(4) . . ?
C84 C83 C87 119.7(4) . . ?
C82 C83 C87 119.0(4) . . ?
C85 C84 C83 117.9(4) . . ?
C84 C85 C86 121.0(4) . . ?
C84 C85 C88 121.0(4) . . ?
C86 C85 C88 118.1(4) . . ?
C85 C86 C81 122.1(4) . . ?
F8 C87 F9 105.4(3) . . ?
F8 C87 F7 106.5(3) . . ?
F9 C87 F7 106.4(3) . . ?
F8 C87 C83 113.1(3) . . ?
F9 C87 C83 112.1(3) . . ?
F7 C87 C83 112.9(3) . . ?
F12 C88 F11 106.3(4) . . ?
F12 C88 F10 106.1(3) . . ?
F11 C88 F10 105.9(4) . . ?
F12 C88 C85 113.2(4) . . ?
F11 C88 C85 112.0(3) . . ?
F10 C88 C85 112.8(4) . . ?
C90 C89 C94 115.7(4) . . ?
C90 C89 B1 122.5(4) . . ?
C94 C89 B1 121.4(3) . . ?
C89 C90 C91 122.2(4) . . ?
C92 C91 C90 120.6(4) . . ?
C92 C91 C95 117.9(4) . . ?
C90 C91 C95 121.5(4) . . ?
C93 C92 C91 118.4(4) . . ?
C92 C93 C94 120.8(4) . . ?
C92 C93 C96 120.0(4) . . ?
C94 C93 C96 119.1(4) . . ?
C93 C94 C89 122.3(4) . . ?
F13 C95 F14 107.3(5) . . ?
F13 C95 F15 108.0(5) . . ?
F14 C95 F15 101.0(4) . . ?
F13 C95 C91 114.9(4) . . ?
F14 C95 C91 113.4(4) . . ?
F15 C95 C91 111.2(5) . . ?
F16 C96 F18 106.7(8) . . ?
F16A C96 F18A 106.5(13) . . ?
F16 C96 F17 108.3(10) . . ?
F18 C96 F17 102.8(7) . . ?
F16A C96 F17A 106.9(10) . . ?
F18A C96 F17A 102.4(10) . . ?
F16A C96 C93 118.9(11) . . ?
F16 C96 C93 115.0(9) . . ?
F18 C96 C93 112.4(6) . . ?
F18A C96 C93 110.0(12) . . ?
F17 C96 C93 110.8(8) . . ?
F17A C96 C93 110.8(9) . . ?
C102 C97 C98 115.1(4) . . ?
C102 C97 B1 124.5(4) . . ?
C98 C97 B1 120.0(3) . . ?
C99 C98 C97 123.0(4) . . ?
C100 C99 C98 120.5(4) . . ?
C100 C99 C103 120.9(4) . . ?
C98 C99 C103 118.6(4) . . ?
C101 C100 C99 117.9(4) . . ?
C100 C101 C102 121.3(4) . . ?
C100 C101 C104 120.0(4) . . ?
C102 C101 C104 118.7(4) . . ?
C101 C102 C97 122.2(4) . . ?
F19 C103 F21 105.4(4) . . ?
F19 C103 F20 106.1(4) . . ?
F21 C103 F20 105.9(4) . . ?
F19 C103 C99 112.8(4) . . ?
F21 C103 C99 112.7(4) . . ?
F20 C103 C99 113.3(4) . . ?
F23 C104 F22 107.0(5) . . ?
F23 C104 F24 104.7(4) . . ?
F22 C104 F24 105.5(5) . . ?
F23 C104 C101 112.9(4) . . ?
F22 C104 C101 113.8(4) . . ?
F24 C104 C101 112.3(4) . . ?
C110 C105 C106 115.2(4) . . ?
C110 C105 B2 122.5(4) . . ?
C106 C105 B2 121.7(4) . . ?
C107 C106 C105 122.4(4) . . ?
C108 C107 C106 121.1(4) . . ?
C108 C107 C111 118.5(4) . . ?
C106 C107 C111 120.4(4) . . ?
C109 C108 C107 117.9(4) . . ?
C108 C109 C110 121.1(4) . . ?
C108 C109 C112 120.4(4) . . ?
C110 C109 C112 118.5(4) . . ?
C109 C110 C105 122.3(4) . . ?
F27 C111 F25 106.9(9) . . ?
F25A C111 F27A 106.9(11) . . ?
F25A C111 F26A 107.0(8) . . ?
F27A C111 F26A 105.2(9) . . ?
F27 C111 F26 105.1(7) . . ?
F25 C111 F26 105.1(9) . . ?
F25A C111 C107 115.3(8) . . ?
F27 C111 C107 113.9(7) . . ?
F25 C111 C107 114.8(9) . . ?
F27A C111 C107 111.9(10) . . ?
F26A C111 C107 109.9(7) . . ?
F26 C111 C107 110.3(8) . . ?
F28 C112 F30 106.7(3) . . ?
F28 C112 F29 106.1(4) . . ?
F30 C112 F29 105.3(4) . . ?
F28 C112 C109 113.4(4) . . ?
F30 C112 C109 112.4(4) . . ?
F29 C112 C109 112.4(3) . . ?
C114 C113 C118 114.2(4) . . ?
C114 C113 B2 121.9(4) . . ?
C118 C113 B2 123.9(3) . . ?
C115 C114 C113 123.1(4) . . ?
C114 C115 C116 120.8(4) . . ?
C114 C115 C119 119.2(4) . . ?
C116 C115 C119 119.9(4) . . ?
C117 C116 C115 118.1(4) . . ?
C116 C117 C118 120.8(4) . . ?
C116 C117 C120 120.0(4) . . ?
C118 C117 C120 119.2(4) . . ?
C117 C118 C113 123.0(4) . . ?
F33 C119 F31 106.1(4) . . ?
F33 C119 F32 106.0(3) . . ?
F31 C119 F32 106.0(4) . . ?
F33 C119 C115 113.6(4) . . ?
F31 C119 C115 111.7(3) . . ?
F32 C119 C115 112.7(4) . . ?
F36 C120 F35 106.7(3) . . ?
F36 C120 F34 105.3(4) . . ?
F35 C120 F34 105.8(4) . . ?
F36 C120 C117 112.8(4) . . ?
F35 C120 C117 113.3(4) . . ?
F34 C120 C117 112.2(3) . . ?
C126 C121 C122 115.3(4) . . ?
C126 C121 B2 121.5(4) . . ?
C122 C121 B2 123.1(4) . . ?
C123 C122 C121 122.0(4) . . ?
C124 C123 C122 121.3(4) . . ?
C124 C123 C127 118.3(4) . . ?
C122 C123 C127 120.3(4) . . ?
C123 C124 C125 118.0(4) . . ?
C124 C125 C126 120.6(4) . . ?
C124 C125 C128 120.3(4) . . ?
C126 C125 C128 119.1(4) . . ?
C125 C126 C121 122.7(4) . . ?
F37A C127 F38A 110.8(15) . . ?
F37 C127 F38 107.9(5) . . ?
F37 C127 F39 105.1(4) . . ?
F38 C127 F39 104.3(5) . . ?
F37A C127 F39A 105.5(13) . . ?
F38A C127 F39A 100.2(13) . . ?
F37A C127 C123 115.6(10) . . ?
F37 C127 C123 113.6(4) . . ?
F38A C127 C123 111.1(12) . . ?
F38 C127 C123 112.4(4) . . ?
F39 C127 C123 112.9(4) . . ?
F39A C127 C123 112.5(9) . . ?
F41 C128 F40 106.6(6) . . ?
F40A C128 F41A 107.5(18) . . ?
F40A C128 F42A 108.0(15) . . ?
F41A C128 F42A 106.5(16) . . ?
F41 C128 F42 103.1(5) . . ?
F40 C128 F42 107.5(6) . . ?
F40A C128 C125 119.2(17) . . ?
F41 C128 C125 113.7(5) . . ?
F40 C128 C125 114.3(6) . . ?
F41A C128 C125 111.1(18) . . ?
F42A C128 C125 103.9(12) . . ?
F42 C128 C125 111.0(5) . . ?
C134 C129 C130 115.5(4) . . ?
C134 C129 B2 124.2(4) . . ?
C130 C129 B2 120.2(4) . . ?
C131 C130 C129 122.1(4) . . ?
C130 C131 C132 121.3(4) . . ?
C130 C131 C135 118.1(4) . . ?
C132 C131 C135 120.5(4) . . ?
C133 C132 C131 117.8(4) . . ?
C132 C133 C134 121.0(4) . . ?
C132 C133 C136 120.4(4) . . ?
C134 C133 C136 118.6(4) . . ?
C133 C134 C129 122.2(4) . . ?
F45 C135 F43 106.4(4) . . ?
F45 C135 F44 106.7(4) . . ?
F43 C135 F44 106.8(3) . . ?
F45 C135 C131 112.6(3) . . ?
F43 C135 C131 112.1(4) . . ?
F44 C135 C131 111.8(4) . . ?
F48A C136 F46A 110.3(9) . . ?
F48 C136 F46 106.3(8) . . ?
F48 C136 F47 107.2(8) . . ?
F46 C136 F47 104.6(8) . . ?
F48A C136 F47A 105.3(10) . . ?
F46A C136 F47A 103.1(9) . . ?
F48A C136 C133 114.6(10) . . ?
F48 C136 C133 113.5(7) . . ?
F46A C136 C133 112.5(7) . . ?
F46 C136 C133 112.6(7) . . ?
F47 C136 C133 112.1(6) . . ?
F47A C136 C133 110.3(8) . . ?
C73 B1 C97 115.2(3) . . ?
C73 B1 C89 112.1(3) . . ?
C97 B1 C89 102.9(3) . . ?
C73 B1 C81 104.0(3) . . ?
C97 B1 C81 112.0(3) . . ?
C89 B1 C81 110.9(3) . . ?
C105 B2 C113 111.4(3) . . ?
C105 B2 C121 111.0(3) . . ?
C113 B2 C121 110.2(3) . . ?
C105 B2 C129 106.0(3) . . ?
C113 B2 C129 109.5(3) . . ?
C121 B2 C129 108.6(3) . . ?
F49 C137 C138 119.6(9) . . ?
F49 C137 C142 120.4(9) . . ?
C138 C137 C142 120.0 . . ?
C137 C138 C139 120.0 . . ?
C138 C139 C140 120.0 . . ?
C141 C140 C139 120.0 . . ?
C140 C141 C142 120.0 . . ?
C141 C142 C137 120.0 . . ?
F50 C143 C144 118.3 . . ?
F50 C143 C148 118.3 . . ?
C144 C143 C148 123.4 . . ?
C143 C144 C145 117.9 . . ?
C146 C145 C144 120.4 . . ?
C147 C146 C145 120.1 . . ?
C146 C147 C148 120.4 . . ?
C143 C148 C147 117.9 . . ?
F50A C243 C244 118.3 . . ?
F50A C243 C248 118.3 . . ?
C244 C243 C248 123.4 . . ?
C243 C244 C245 117.9 . . ?
C246 C245 C244 120.4 . . ?
C247 C246 C245 120.0 . . ?
C246 C247 C248 120.4 . . ?
C243 C248 C247 117.9 . . ?

loop_
_geom_bond_atom_site_label_1
_geom_bond_atom_site_label_2
_geom_bond_distance
_geom_bond_site_symmetry_2
_geom_bond_publ_flag
Zr1 Ga1 2.6456(6) . ?
Zr1 Ga6 2.6612(6) . ?
Zr1 Ga7 2.6617(5) . ?
Zr1 Ga5 2.6621(5) . ?
Zr1 Ga3 2.6628(6) . ?
Zr1 Ga4 2.6772(6) . ?
Zr1 Ga2 2.6795(6) . ?
Zr1 Ga8 2.6864(5) . ?
Ga1 N1 1.832(3) . ?
Ga1 Ga2 2.8714(6) . ?
Ga2 N2 1.834(3) . ?
Ga2 Ga3 2.9888(6) . ?
Ga3 N3 1.836(3) . ?
Ga3 Ga4 2.8464(6) . ?
Ga4 N4 1.826(3) . ?
Ga4 Ga5 2.9549(6) . ?
Ga5 N5 1.839(3) . ?
Ga5 Ga6 2.9317(6) . ?
Ga6 N6 1.833(3) . ?
Ga6 Ga7 3.0197(6) . ?
Ga7 N7 1.840(3) . ?
Ga7 Ga8 2.9711(6) . ?
Ga8 N8 1.838(3) . ?
F1 C79 1.341(9) . ?
F2 C79 1.355(10) . ?
F3 C79 1.341(10) . ?
F1A C79 1.334(8) . ?
F2A C79 1.397(9) . ?
F3A C79 1.307(9) . ?
F1B C79 1.281(11) . ?
F2B C79 1.325(11) . ?
F3B C79 1.398(11) . ?
F4 C80 1.309(7) . ?
F5 C80 1.334(6) . ?
F6 C80 1.329(7) . ?
F4A C80 1.312(12) . ?
F5A C80 1.347(12) . ?
F6A C80 1.335(13) . ?
F7 C87 1.344(5) . ?
F8 C87 1.341(5) . ?
F9 C87 1.342(5) . ?
F10 C88 1.340(5) . ?
F11 C88 1.338(5) . ?
F12 C88 1.336(5) . ?
F13 C95 1.307(6) . ?
F14 C95 1.341(6) . ?
F15 C95 1.347(7) . ?
F16 C96 1.319(9) . ?
F17 C96 1.357(9) . ?
F18 C96 1.352(9) . ?
F16A C96 1.307(11) . ?
F17A C96 1.358(11) . ?
F18A C96 1.355(11) . ?
F19 C103 1.321(6) . ?
F20 C103 1.328(6) . ?
F21 C103 1.323(6) . ?
F22 C104 1.328(6) . ?
F23 C104 1.325(6) . ?
F24 C104 1.342(7) . ?
F25 C111 1.330(9) . ?
F26 C111 1.355(9) . ?
F27 C111 1.326(8) . ?
F25A C111 1.324(10) . ?
F26A C111 1.350(9) . ?
F27A C111 1.336(10) . ?
F28 C112 1.334(5) . ?
F29 C112 1.353(5) . ?
F30 C112 1.344(5) . ?
F31 C119 1.343(5) . ?
F32 C119 1.344(5) . ?
F33 C119 1.338(5) . ?
F34 C120 1.346(5) . ?
F35 C120 1.339(5) . ?
F36 C120 1.337(5) . ?
F37 C127 1.322(6) . ?
F38 C127 1.324(6) . ?
F39 C127 1.342(5) . ?
F37A C127 1.292(12) . ?
F38A C127 1.323(13) . ?
F39A C127 1.349(12) . ?
F40 C128 1.327(7) . ?
F41 C128 1.326(7) . ?
F42 C128 1.366(8) . ?
F40A C128 1.301(14) . ?
F41A C128 1.335(14) . ?
F42A C128 1.361(13) . ?
F43 C135 1.344(5) . ?
F44 C135 1.344(5) . ?
F45 C135 1.330(5) . ?
F46 C136 1.341(8) . ?
F47 C136 1.354(8) . ?
F48 C136 1.307(9) . ?
F46A C136 1.319(9) . ?
F47A C136 1.370(10) . ?
F48A C136 1.295(10) . ?
N1 C5 1.495(5) . ?
N1 C1 1.497(5) . ?
N2 C10 1.486(5) . ?
N2 C14 1.492(5) . ?
N3 C19 1.491(6) . ?
N3 C23 1.500(5) . ?
N4 C32 1.494(6) . ?
N4 C28 1.501(5) . ?
N5 C41 1.490(5) . ?
N5 C37 1.495(5) . ?
N6 C46 1.480(5) . ?
N6 C50 1.485(5) . ?
N7 C55 1.477(5) . ?
N7 C59 1.493(6) . ?
N8 C68 1.480(5) . ?
N8 C64 1.493(5) . ?
C1 C6 1.521(6) . ?
C1 C7 1.532(6) . ?
C1 C2 1.540(6) . ?
C2 C3 1.521(7) . ?
C3 C4 1.520(7) . ?
C4 C5 1.529(6) . ?
C5 C8 1.525(6) . ?
C5 C9 1.541(6) . ?
C10 C15 1.530(6) . ?
C10 C11 1.531(6) . ?
C10 C16 1.534(6) . ?
C11 C12 1.526(6) . ?
C12 C13 1.512(7) . ?
C13 C14 1.531(6) . ?
C14 C17 1.535(6) . ?
C14 C18 1.537(6) . ?
C19 C24 1.525(6) . ?
C19 C20 1.535(6) . ?
C19 C25 1.539(6) . ?
C20 C21 1.523(7) . ?
C21 C22 1.513(8) . ?
C22 C23 1.538(6) . ?
C23 C26 1.522(7) . ?
C23 C27 1.535(6) . ?
C28 C33 1.530(7) . ?
C28 C29 1.533(6) . ?
C28 C34 1.535(6) . ?
C29 C30 1.521(7) . ?
C30 C31 1.525(7) . ?
C31 C32 1.534(6) . ?
C32 C35 1.531(6) . ?
C32 C36 1.537(6) . ?
C37 C42 1.520(6) . ?
C37 C43 1.529(6) . ?
C37 C38 1.540(6) . ?
C38 C39 1.517(7) . ?
C39 C40 1.526(6) . ?
C40 C41 1.530(6) . ?
C41 C44 1.519(6) . ?
C41 C45 1.541(6) . ?
C46 C51 1.518(6) . ?
C46 C47 1.531(6) . ?
C46 C52 1.537(6) . ?
C47 C48 1.551(8) . ?
C48 C49 1.556(8) . ?
C49 C50 1.536(6) . ?
C50 C53 1.528(7) . ?
C50 C54 1.534(7) . ?
C55 C56 1.533(6) . ?
C55 C60 1.534(7) . ?
C55 C61 1.543(6) . ?
C56 C57 1.521(7) . ?
C57 C58 1.514(7) . ?
C58 C59 1.532(6) . ?
C59 C62 1.516(6) . ?
C59 C63 1.544(7) . ?
C64 C69 1.519(6) . ?
C64 C70 1.534(6) . ?
C64 C65 1.542(6) . ?
C65 C66 1.518(6) . ?
C66 C67 1.529(6) . ?
C67 C68 1.528(6) . ?
C68 C71 1.521(6) . ?
C68 C72 1.539(6) . ?
C73 C74 1.397(6) . ?
C73 C78 1.403(6) . ?
C73 B1 1.634(6) . ?
C74 C75 1.390(6) . ?
C75 C76 1.388(6) . ?
C75 C79 1.497(6) . ?
C76 C77 1.383(6) . ?
C77 C78 1.389(6) . ?
C77 C80 1.498(7) . ?
C81 C82 1.399(5) . ?
C81 C86 1.400(5) . ?
C81 B1 1.642(6) . ?
C82 C83 1.398(5) . ?
C83 C84 1.386(6) . ?
C83 C87 1.497(5) . ?
C84 C85 1.385(6) . ?
C85 C86 1.394(6) . ?
C85 C88 1.496(6) . ?
C89 C90 1.393(6) . ?
C89 C94 1.403(5) . ?
C89 B1 1.638(6) . ?
C90 C91 1.399(6) . ?
C91 C92 1.382(6) . ?
C91 C95 1.482(6) . ?
C92 C93 1.378(6) . ?
C93 C94 1.389(6) . ?
C93 C96 1.487(6) . ?
C97 C102 1.400(6) . ?
C97 C98 1.404(6) . ?
C97 B1 1.636(6) . ?
C98 C99 1.393(6) . ?
C99 C100 1.387(6) . ?
C99 C103 1.495(6) . ?
C100 C101 1.384(6) . ?
C101 C102 1.396(6) . ?
C101 C104 1.497(6) . ?
C105 C110 1.404(6) . ?
C105 C106 1.406(6) . ?
C105 B2 1.642(6) . ?
C106 C107 1.389(6) . ?
C107 C108 1.387(6) . ?
C107 C111 1.496(6) . ?
C108 C109 1.380(6) . ?
C109 C110 1.395(6) . ?
C109 C112 1.492(6) . ?
C113 C114 1.406(5) . ?
C113 C118 1.407(5) . ?
C113 B2 1.643(6) . ?
C114 C115 1.386(6) . ?
C115 C116 1.389(6) . ?
C115 C119 1.493(6) . ?
C116 C117 1.373(6) . ?
C117 C118 1.394(6) . ?
C117 C120 1.496(6) . ?
C121 C126 1.407(6) . ?
C121 C122 1.408(5) . ?
C121 B2 1.653(6) . ?
C122 C123 1.392(6) . ?
C123 C124 1.388(6) . ?
C123 C127 1.494(6) . ?
C124 C125 1.389(6) . ?
C125 C126 1.392(6) . ?
C125 C128 1.490(7) . ?
C129 C134 1.403(6) . ?
C129 C130 1.406(6) . ?
C129 B2 1.654(6) . ?
C130 C131 1.385(6) . ?
C131 C132 1.386(6) . ?
C131 C135 1.507(6) . ?
C132 C133 1.383(6) . ?
C133 C134 1.393(6) . ?
C133 C136 1.499(6) . ?
F49 C137 1.353(13) . ?
C137 C138 1.3900 . ?
C137 C142 1.3900 . ?
C138 C139 1.3900 . ?
C139 C140 1.3900 . ?
C140 C141 1.3900 . ?
C141 C142 1.3900 . ?
F50 C143 1.352(3) . ?
C143 C144 1.365(3) . ?
C143 C148 1.365(3) . ?
C144 C145 1.377(3) . ?
C145 C146 1.376(3) . ?
C146 C147 1.375(3) . ?
C147 C148 1.376(3) . ?
F50A C243 1.344(5) . ?
C243 C244 1.357(5) . ?
C243 C248 1.357(5) . ?
C244 C245 1.369(5) . ?
C245 C246 1.368(5) . ?
C246 C247 1.368(5) . ?
C247 C248 1.369(5) . ?

loop_
_geom_hbond_atom_site_label_D
_geom_hbond_atom_site_label_H
_geom_hbond_atom_site_label_A
_geom_hbond_distance_DH
_geom_hbond_distance_HA
_geom_hbond_distance_DA
_geom_hbond_angle_DHA
_geom_hbond_site_symmetry_A
_geom_hbond_publ_flag
C6 H6A F26^a 0.98 2.63 3.443(15) 140.4 4_675 yes
C8 H8A F1A^b 0.98 2.39 3.365(8) 170.6 . yes
C16 H16B F34 0.98 2.59 3.487(6) 152.9 . yes
C40 H40A F32 0.99 2.58 3.380(5) 137.6 4_675 yes
C47 H47A F16A^b 0.99 2.51 3.36(2) 144.6 1_655 yes
C49 H49B F3^a 0.99 2.49 3.428(15) 158.5 1_655 yes
C49 H49B F3A^b 0.99 2.51 3.426(13) 154.1 1_655 yes
C54 H54A F3B^c 0.98 2.61 3.546(16) 160.0 1_655 yes
C54 H54A F50^a 0.98 2.63 3.266(8) 122.7 3_766 yes
C63 H63A F15 0.98 2.49 3.119(6) 121.7 2_656 yes
C67 H67A F1B^c 0.99 2.41 3.156(15) 131.9 . yes
C69 H69A F49^a 0.98 2.62 3.505(8) 149.9 3_666 yes
C70 H70A F49^a 0.98 2.56 3.489(8) 158.2 3_666 yes
C72 H72C F9 0.98 2.44 3.104(5) 124.5 . yes

loop_
_geom_torsion_atom_site_label_1
_geom_torsion_atom_site_label_2
_geom_torsion_atom_site_label_3
_geom_torsion_atom_site_label_4
_geom_torsion
_geom_torsion_site_symmetry_1
_geom_torsion_site_symmetry_2
_geom_torsion_site_symmetry_3
_geom_torsion_site_symmetry_4
_geom_torsion_publ_flag
Ga2 Ga1 N1 C5 -73.6(3) . . . . ?
Ga2 Ga1 N1 C1 103.0(3) . . . . ?
Ga1 Ga2 N2 C10 105.3(3) . . . . ?
Ga3 Ga2 N2 C10 -93.5(3) . . . . ?
Ga1 Ga2 N2 C14 -71.2(3) . . . . ?
Ga3 Ga2 N2 C14 90.0(3) . . . . ?
Ga4 Ga3 N3 C19 73.3(3) . . . . ?
Ga2 Ga3 N3 C19 -30.7(4) . . . . ?
Ga4 Ga3 N3 C23 -113.3(3) . . . . ?
Ga2 Ga3 N3 C23 142.7(3) . . . . ?
Ga3 Ga4 N4 C32 65.4(3) . . . . ?
Ga5 Ga4 N4 C32 -101.1(3) . . . . ?
Ga3 Ga4 N4 C28 -118.6(3) . . . . ?
Ga5 Ga4 N4 C28 74.9(3) . . . . ?
Ga6 Ga5 N5 C41 -69.0(3) . . . . ?
Ga4 Ga5 N5 C41 31.6(3) . . . . ?
Ga6 Ga5 N5 C37 114.2(3) . . . . ?
Ga4 Ga5 N5 C37 -145.2(3) . . . . ?
Ga5 Ga6 N6 C46 -58.8(3) . . . . ?
Ga7 Ga6 N6 C46 106.3(3) . . . . ?
Ga5 Ga6 N6 C50 123.0(3) . . . . ?
Ga7 Ga6 N6 C50 -71.9(3) . . . . ?
Ga8 Ga7 N7 C55 69.8(3) . . . . ?
Ga6 Ga7 N7 C55 -22.1(4) . . . . ?
Ga8 Ga7 N7 C59 -112.3(3) . . . . ?
Ga6 Ga7 N7 C59 155.8(3) . . . . ?
Ga7 Ga8 N8 C68 47.8(3) . . . . ?
Ga7 Ga8 N8 C64 -137.7(2) . . . . ?
C5 N1 C1 C6 167.6(4) . . . . ?
Ga1 N1 C1 C6 -9.2(5) . . . . ?
C5 N1 C1 C7 -72.5(5) . . . . ?
Ga1 N1 C1 C7 110.8(4) . . . . ?
C5 N1 C1 C2 50.1(5) . . . . ?
Ga1 N1 C1 C2 -126.7(3) . . . . ?
N1 C1 C2 C3 -53.4(5) . . . . ?
C6 C1 C2 C3 -170.8(4) . . . . ?
C7 C1 C2 C3 71.0(5) . . . . ?
C1 C2 C3 C4 57.7(5) . . . . ?
C2 C3 C4 C5 -55.7(5) . . . . ?
C1 N1 C5 C8 -166.1(4) . . . . ?
Ga1 N1 C5 C8 10.5(5) . . . . ?
C1 N1 C5 C4 -48.7(5) . . . . ?
Ga1 N1 C5 C4 128.0(3) . . . . ?
C1 N1 C5 C9 75.6(5) . . . . ?
Ga1 N1 C5 C9 -107.7(4) . . . . ?
C3 C4 C5 N1 50.0(5) . . . . ?
C3 C4 C5 C8 167.4(4) . . . . ?
C3 C4 C5 C9 -75.4(5) . . . . ?
C14 N2 C10 C15 165.1(4) . . . . ?
Ga2 N2 C10 C15 -11.6(5) . . . . ?
C14 N2 C10 C11 47.4(5) . . . . ?
Ga2 N2 C10 C11 -129.3(3) . . . . ?
C14 N2 C10 C16 -77.7(5) . . . . ?
Ga2 N2 C10 C16 105.7(4) . . . . ?
N2 C10 C11 C12 -50.0(5) . . . . ?
C15 C10 C11 C12 -167.8(4) . . . . ?
C16 C10 C11 C12 75.8(5) . . . . ?
C10 C11 C12 C13 56.6(6) . . . . ?
C11 C12 C13 C14 -58.1(5) . . . . ?
C10 N2 C14 C13 -47.9(5) . . . . ?
Ga2 N2 C14 C13 128.6(3) . . . . ?
C10 N2 C14 C17 -166.3(4) . . . . ?
Ga2 N2 C14 C17 10.2(5) . . . . ?
C10 N2 C14 C18 75.0(5) . . . . ?
Ga2 N2 C14 C18 -108.5(4) . . . . ?
C12 C13 C14 N2 52.0(5) . . . . ?
C12 C13 C14 C17 169.0(4) . . . . ?
C12 C13 C14 C18 -73.0(5) . . . . ?
C23 N3 C19 C24 162.6(4) . . . . ?
Ga3 N3 C19 C24 -24.0(4) . . . . ?
C23 N3 C19 C20 45.0(5) . . . . ?
Ga3 N3 C19 C20 -141.6(3) . . . . ?
C23 N3 C19 C25 -79.1(5) . . . . ?
Ga3 N3 C19 C25 94.3(4) . . . . ?
N3 C19 C20 C21 -47.1(5) . . . . ?
C24 C19 C20 C21 -164.4(4) . . . . ?
C25 C19 C20 C21 78.1(5) . . . . ?
C19 C20 C21 C22 54.7(6) . . . . ?
C20 C21 C22 C23 -58.7(6) . . . . ?
C19 N3 C23 C26 -166.6(4) . . . . ?
Ga3 N3 C23 C26 19.9(5) . . . . ?
C19 N3 C23 C27 73.5(5) . . . . ?
Ga3 N3 C23 C27 -100.0(4) . . . . ?
C19 N3 C23 C22 -48.2(5) . . . . ?
Ga3 N3 C23 C22 138.3(3) . . . . ?
C21 C22 C23 N3 54.4(5) . . . . ?
C21 C22 C23 C26 172.2(4) . . . . ?
C21 C22 C23 C27 -69.3(5) . . . . ?
C32 N4 C28 C33 166.3(4) . . . . ?
Ga4 N4 C28 C33 -9.8(5) . . . . ?
C32 N4 C28 C29 47.9(5) . . . . ?
Ga4 N4 C28 C29 -128.2(3) . . . . ?
C32 N4 C28 C34 -75.7(5) . . . . ?
Ga4 N4 C28 C34 108.1(4) . . . . ?
N4 C28 C29 C30 -50.9(5) . . . . ?
C33 C28 C29 C30 -167.7(4) . . . . ?
C34 C28 C29 C30 74.5(5) . . . . ?
C28 C29 C30 C31 56.9(5) . . . . ?
C29 C30 C31 C32 -56.9(5) . . . . ?
C28 N4 C32 C35 -166.7(3) . . . . ?
Ga4 N4 C32 C35 9.4(4) . . . . ?
C28 N4 C32 C31 -48.3(5) . . . . ?
Ga4 N4 C32 C31 127.8(3) . . . . ?
C28 N4 C32 C36 75.5(5) . . . . ?
Ga4 N4 C32 C36 -108.3(4) . . . . ?
C30 C31 C32 N4 51.3(5) . . . . ?
C30 C31 C32 C35 169.5(4) . . . . ?
C30 C31 C32 C36 -74.5(5) . . . . ?
C41 N5 C37 C42 165.2(4) . . . . ?
Ga5 N5 C37 C42 -17.9(5) . . . . ?
C41 N5 C37 C43 -74.8(5) . . . . ?
Ga5 N5 C37 C43 102.2(4) . . . . ?
C41 N5 C37 C38 47.8(5) . . . . ?
Ga5 N5 C37 C38 -135.3(3) . . . . ?
N5 C37 C38 C39 -52.4(5) . . . . ?
C42 C37 C38 C39 -169.7(4) . . . . ?
C43 C37 C38 C39 72.1(5) . . . . ?
C37 C38 C39 C40 57.5(5) . . . . ?
C38 C39 C40 C41 -55.9(5) . . . . ?
C37 N5 C41 C44 -165.5(4) . . . . ?
Ga5 N5 C41 C44 17.5(4) . . . . ?
C37 N5 C41 C40 -47.0(5) . . . . ?
Ga5 N5 C41 C40 136.0(3) . . . . ?
C37 N5 C41 C45 76.3(4) . . . . ?
Ga5 N5 C41 C45 -100.6(4) . . . . ?
C39 C40 C41 N5 49.9(5) . . . . ?
C39 C40 C41 C44 168.4(4) . . . . ?
C39 C40 C41 C45 -74.8(5) . . . . ?
C50 N6 C46 C51 168.5(4) . . . . ?
Ga6 N6 C46 C51 -9.7(5) . . . . ?
C50 N6 C46 C47 49.7(5) . . . . ?
Ga6 N6 C46 C47 -128.5(3) . . . . ?
C50 N6 C46 C52 -73.2(5) . . . . ?
Ga6 N6 C46 C52 108.6(4) . . . . ?
N6 C46 C47 C48 -51.8(5) . . . . ?
C51 C46 C47 C48 -170.1(4) . . . . ?
C52 C46 C47 C48 72.6(5) . . . . ?
C46 C47 C48 C49 57.9(6) . . . . ?
C47 C48 C49 C50 -57.9(6) . . . . ?
C46 N6 C50 C53 -167.7(4) . . . . ?
Ga6 N6 C50 C53 10.5(5) . . . . ?
C46 N6 C50 C54 74.4(5) . . . . ?
Ga6 N6 C50 C54 -107.4(4) . . . . ?
C46 N6 C50 C49 -49.7(5) . . . . ?
Ga6 N6 C50 C49 128.5(3) . . . . ?
C48 C49 C50 N6 51.7(5) . . . . ?
C48 C49 C50 C53 169.8(4) . . . . ?
C48 C49 C50 C54 -73.6(5) . . . . ?
C59 N7 C55 C56 48.2(5) . . . . ?
Ga7 N7 C55 C56 -133.9(3) . . . . ?
C59 N7 C55 C60 166.4(4) . . . . ?
Ga7 N7 C55 C60 -15.7(5) . . . . ?
C59 N7 C55 C61 -75.3(5) . . . . ?
Ga7 N7 C55 C61 102.6(4) . . . . ?
N7 C55 C56 C57 -49.5(5) . . . . ?
C60 C55 C56 C57 -168.1(4) . . . . ?
C61 C55 C56 C57 75.2(5) . . . . ?
C55 C56 C57 C58 54.5(6) . . . . ?
C56 C57 C58 C59 -56.2(6) . . . . ?
C55 N7 C59 C62 -166.6(4) . . . . ?
Ga7 N7 C59 C62 15.4(5) . . . . ?
C55 N7 C59 C58 -49.8(5) . . . . ?
Ga7 N7 C59 C58 132.2(3) . . . . ?
C55 N7 C59 C63 73.4(5) . . . . ?
Ga7 N7 C59 C63 -104.6(4) . . . . ?
C57 C58 C59 N7 52.8(5) . . . . ?
C57 C58 C59 C62 170.1(4) . . . . ?
C57 C58 C59 C63 -71.9(5) . . . . ?
C68 N8 C64 C69 168.0(3) . . . . ?
Ga8 N8 C64 C69 -6.7(4) . . . . ?
C68 N8 C64 C70 -74.0(5) . . . . ?
Ga8 N8 C64 C70 111.4(3) . . . . ?
C68 N8 C64 C65 49.4(5) . . . . ?
Ga8 N8 C64 C65 -125.2(3) . . . . ?
N8 C64 C65 C66 -51.0(5) . . . . ?
C69 C64 C65 C66 -168.7(4) . . . . ?
C70 C64 C65 C66 73.8(5) . . . . ?
C64 C65 C66 C67 55.7(5) . . . . ?
C65 C66 C67 C68 -55.8(5) . . . . ?
C64 N8 C68 C71 -167.6(4) . . . . ?
Ga8 N8 C68 C71 6.9(5) . . . . ?
C64 N8 C68 C67 -49.4(5) . . . . ?
Ga8 N8 C68 C67 125.1(3) . . . . ?
C64 N8 C68 C72 74.5(5) . . . . ?
Ga8 N8 C68 C72 -110.9(4) . . . . ?
C66 C67 C68 N8 50.9(5) . . . . ?
C66 C67 C68 C71 168.4(4) . . . . ?
C66 C67 C68 C72 -74.2(5) . . . . ?
C78 C73 C74 C75 1.3(6) . . . . ?
B1 C73 C74 C75 172.8(4) . . . . ?
C73 C74 C75 C76 -1.5(6) . . . . ?
C73 C74 C75 C79 179.3(4) . . . . ?
C74 C75 C76 C77 0.2(6) . . . . ?
C79 C75 C76 C77 179.4(4) . . . . ?
C75 C76 C77 C78 1.2(7) . . . . ?
C75 C76 C77 C80 -179.0(4) . . . . ?
C76 C77 C78 C73 -1.4(7) . . . . ?
C80 C77 C78 C73 178.8(4) . . . . ?
C74 C73 C78 C77 0.1(6) . . . . ?
B1 C73 C78 C77 -171.5(4) . . . . ?
C76 C75 C79 F1B -83.0(12) . . . . ?
C74 C75 C79 F1B 96.3(12) . . . . ?
C76 C75 C79 F3A 87.5(8) . . . . ?
C74 C75 C79 F3A -93.3(8) . . . . ?
C76 C75 C79 F2B 145.4(10) . . . . ?
C74 C75 C79 F2B -35.3(11) . . . . ?
C76 C75 C79 F1A -39.9(7) . . . . ?
C74 C75 C79 F1A 139.3(6) . . . . ?
C76 C75 C79 F1 -10.1(9) . . . . ?
C74 C75 C79 F1 169.1(8) . . . . ?
C76 C75 C79 F3 112.0(7) . . . . ?
C74 C75 C79 F3 -68.7(8) . . . . ?
C76 C75 C79 F2 -132.3(8) . . . . ?
C74 C75 C79 F2 47.0(8) . . . . ?
C76 C75 C79 F2A -153.3(6) . . . . ?
C74 C75 C79 F2A 25.9(7) . . . . ?
C76 C75 C79 F3B 35.1(10) . . . . ?
C74 C75 C79 F3B -145.7(9) . . . . ?
C76 C77 C80 F4 139.0(7) . . . . ?
C78 C77 C80 F4 -41.2(8) . . . . ?
C76 C77 C80 F4A -20.7(19) . . . . ?
C78 C77 C80 F4A 159.0(18) . . . . ?
C76 C77 C80 F6 -100.5(7) . . . . ?
C78 C77 C80 F6 79.3(7) . . . . ?
C76 C77 C80 F5 17.8(8) . . . . ?
C78 C77 C80 F5 -162.4(6) . . . . ?
C76 C77 C80 F6A 104.5(16) . . . . ?
C78 C77 C80 F6A -75.7(16) . . . . ?
C76 C77 C80 F5A -142.5(13) . . . . ?
C78 C77 C80 F5A 37.3(14) . . . . ?
C86 C81 C82 C83 -1.4(6) . . . . ?
B1 C81 C82 C83 -176.2(4) . . . . ?
C81 C82 C83 C84 1.0(6) . . . . ?
C81 C82 C83 C87 178.4(4) . . . . ?
C82 C83 C84 C85 0.4(6) . . . . ?
C87 C83 C84 C85 -176.9(4) . . . . ?
C83 C84 C85 C86 -1.4(6) . . . . ?
C83 C84 C85 C88 -179.8(4) . . . . ?
C84 C85 C86 C81 1.0(6) . . . . ?
C88 C85 C86 C81 179.5(4) . . . . ?
C82 C81 C86 C85 0.4(6) . . . . ?
B1 C81 C86 C85 175.5(4) . . . . ?
C84 C83 C87 F8 -145.4(4) . . . . ?
C82 C83 C87 F8 37.2(5) . . . . ?
C84 C83 C87 F9 95.6(4) . . . . ?
C82 C83 C87 F9 -81.8(5) . . . . ?
C84 C83 C87 F7 -24.5(5) . . . . ?
C82 C83 C87 F7 158.1(4) . . . . ?
C84 C85 C88 F12 114.4(4) . . . . ?
C86 C85 C88 F12 -64.1(5) . . . . ?
C84 C85 C88 F11 -125.4(4) . . . . ?
C86 C85 C88 F11 56.2(5) . . . . ?
C84 C85 C88 F10 -6.0(6) . . . . ?
C86 C85 C88 F10 175.5(4) . . . . ?
C94 C89 C90 C91 -0.5(6) . . . . ?
B1 C89 C90 C91 172.4(4) . . . . ?
C89 C90 C91 C92 1.7(7) . . . . ?
C89 C90 C91 C95 -177.4(4) . . . . ?
C90 C91 C92 C93 -1.3(7) . . . . ?
C95 C91 C92 C93 177.9(5) . . . . ?
C91 C92 C93 C94 -0.2(7) . . . . ?
C91 C92 C93 C96 -178.7(5) . . . . ?
C92 C93 C94 C89 1.5(7) . . . . ?
C96 C93 C94 C89 179.9(4) . . . . ?
C90 C89 C94 C93 -1.1(6) . . . . ?
B1 C89 C94 C93 -174.1(4) . . . . ?
C92 C91 C95 F13 -175.4(5) . . . . ?
C90 C91 C95 F13 3.8(7) . . . . ?
C92 C91 C95 F14 60.6(6) . . . . ?
C90 C91 C95 F14 -120.2(5) . . . . ?
C92 C91 C95 F15 -52.4(6) . . . . ?
C90 C91 C95 F15 126.7(5) . . . . ?
C92 C93 C96 F16A -163.0(16) . . . . ?
C94 C93 C96 F16A 18.5(17) . . . . ?
C92 C93 C96 F16 -20.3(12) . . . . ?
C94 C93 C96 F16 161.2(11) . . . . ?
C92 C93 C96 F18 102.0(12) . . . . ?
C94 C93 C96 F18 -76.4(13) . . . . ?
C92 C93 C96 F18A -39.9(15) . . . . ?
C94 C93 C96 F18A 141.6(14) . . . . ?
C92 C93 C96 F17 -143.5(10) . . . . ?
C94 C93 C96 F17 38.0(11) . . . . ?
C92 C93 C96 F17A 72.5(16) . . . . ?
C94 C93 C96 F17A -105.9(16) . . . . ?
C102 C97 C98 C99 0.4(6) . . . . ?
B1 C97 C98 C99 -172.4(4) . . . . ?
C97 C98 C99 C100 -0.7(7) . . . . ?
C97 C98 C99 C103 -179.9(4) . . . . ?
C98 C99 C100 C101 0.2(7) . . . . ?
C103 C99 C100 C101 179.4(4) . . . . ?
C99 C100 C101 C102 0.6(7) . . . . ?
C99 C100 C101 C104 179.9(4) . . . . ?
C100 C101 C102 C97 -0.9(7) . . . . ?
C104 C101 C102 C97 179.8(4) . . . . ?
C98 C97 C102 C101 0.4(6) . . . . ?
B1 C97 C102 C101 172.8(4) . . . . ?
C100 C99 C103 F19 126.0(5) . . . . ?
C98 C99 C103 F19 -54.8(6) . . . . ?
C100 C99 C103 F21 -114.8(5) . . . . ?
C98 C99 C103 F21 64.4(6) . . . . ?
C100 C99 C103 F20 5.4(7) . . . . ?
C98 C99 C103 F20 -175.4(4) . . . . ?
C100 C101 C104 F23 -110.7(5) . . . . ?
C102 C101 C104 F23 68.6(6) . . . . ?
C100 C101 C104 F22 11.5(7) . . . . ?
C102 C101 C104 F22 -169.2(5) . . . . ?
C100 C101 C104 F24 131.2(5) . . . . ?
C102 C101 C104 F24 -49.5(6) . . . . ?
C110 C105 C106 C107 -0.5(6) . . . . ?
B2 C105 C106 C107 170.8(4) . . . . ?
C105 C106 C107 C108 1.4(6) . . . . ?
C105 C106 C107 C111 -175.7(4) . . . . ?
C106 C107 C108 C109 -0.4(6) . . . . ?
C111 C107 C108 C109 176.7(4) . . . . ?
C107 C108 C109 C110 -1.4(6) . . . . ?
C107 C108 C109 C112 179.5(4) . . . . ?
C108 C109 C110 C105 2.3(6) . . . . ?
C112 C109 C110 C105 -178.6(4) . . . . ?
C106 C105 C110 C109 -1.3(6) . . . . ?
B2 C105 C110 C109 -172.5(4) . . . . ?
C108 C107 C111 F25A 27.9(15) . . . . ?
C106 C107 C111 F25A -155.0(14) . . . . ?
C108 C107 C111 F27 -65.8(14) . . . . ?
C106 C107 C111 F27 111.3(14) . . . . ?
C108 C107 C111 F25 170.5(12) . . . . ?
C106 C107 C111 F25 -12.4(13) . . . . ?
C108 C107 C111 F27A 150.3(11) . . . . ?
C106 C107 C111 F27A -32.6(12) . . . . ?
C108 C107 C111 F26A -93.2(13) . . . . ?
C106 C107 C111 F26A 84.0(13) . . . . ?
C108 C107 C111 F26 52.0(11) . . . . ?
C106 C107 C111 F26 -130.8(11) . . . . ?
C108 C109 C112 F28 -23.0(6) . . . . ?
C110 C109 C112 F28 157.9(4) . . . . ?
C108 C109 C112 F30 98.1(5) . . . . ?
C110 C109 C112 F30 -81.0(5) . . . . ?
C108 C109 C112 F29 -143.3(4) . . . . ?
C110 C109 C112 F29 37.6(5) . . . . ?
C118 C113 C114 C115 -2.3(6) . . . . ?
B2 C113 C114 C115 179.0(4) . . . . ?
C113 C114 C115 C116 2.7(6) . . . . ?
C113 C114 C115 C119 -173.1(4) . . . . ?
C114 C115 C116 C117 -0.6(6) . . . . ?
C119 C115 C116 C117 175.3(4) . . . . ?
C115 C116 C117 C118 -1.8(6) . . . . ?
C115 C116 C117 C120 179.1(4) . . . . ?
C116 C117 C118 C113 2.2(6) . . . . ?
C120 C117 C118 C113 -178.7(4) . . . . ?
C114 C113 C118 C117 -0.2(6) . . . . ?
B2 C113 C118 C117 178.5(4) . . . . ?
C114 C115 C119 F33 -164.2(4) . . . . ?
C116 C115 C119 F33 19.9(6) . . . . ?
C114 C115 C119 F31 75.8(5) . . . . ?
C116 C115 C119 F31 -100.1(5) . . . . ?
C114 C115 C119 F32 -43.6(5) . . . . ?
C116 C115 C119 F32 140.5(4) . . . . ?
C116 C117 C120 F36 -129.4(4) . . . . ?
C118 C117 C120 F36 51.5(5) . . . . ?
C116 C117 C120 F35 -8.0(6) . . . . ?
C118 C117 C120 F35 172.9(4) . . . . ?
C116 C117 C120 F34 111.8(4) . . . . ?
C118 C117 C120 F34 -67.3(5) . . . . ?
C126 C121 C122 C123 1.2(6) . . . . ?
B2 C121 C122 C123 -178.8(4) . . . . ?
C121 C122 C123 C124 1.1(7) . . . . ?
C121 C122 C123 C127 -177.0(4) . . . . ?
C122 C123 C124 C125 -2.2(7) . . . . ?
C127 C123 C124 C125 176.0(4) . . . . ?
C123 C124 C125 C126 0.9(8) . . . . ?
C123 C124 C125 C128 -178.6(5) . . . . ?
C124 C125 C126 C121 1.5(8) . . . . ?
C128 C125 C126 C121 -179.0(5) . . . . ?
C122 C121 C126 C125 -2.5(7) . . . . ?
B2 C121 C126 C125 177.5(4) . . . . ?
C124 C123 C127 F37A -169.1(15) . . . . ?
C122 C123 C127 F37A 9.1(16) . . . . ?
C124 C123 C127 F37 25.7(7) . . . . ?
C122 C123 C127 F37 -156.1(5) . . . . ?
C124 C123 C127 F38A 63.7(15) . . . . ?
C122 C123 C127 F38A -118.2(15) . . . . ?
C124 C123 C127 F38 -97.1(6) . . . . ?
C122 C123 C127 F38 81.0(6) . . . . ?
C124 C123 C127 F39 145.2(5) . . . . ?
C122 C123 C127 F39 -36.6(6) . . . . ?
C124 C123 C127 F39A -47.7(13) . . . . ?
C122 C123 C127 F39A 130.4(13) . . . . ?
C124 C125 C128 F40A 144(2) . . . . ?
C126 C125 C128 F40A -36(2) . . . . ?
C124 C125 C128 F41 -126.5(7) . . . . ?
C126 C125 C128 F41 54.0(8) . . . . ?
C124 C125 C128 F40 -3.9(10) . . . . ?
C126 C125 C128 F40 176.6(7) . . . . ?
C124 C125 C128 F41A 18(2) . . . . ?
C126 C125 C128 F41A -161.4(19) . . . . ?
C124 C125 C128 F42A -96.0(18) . . . . ?
C126 C125 C128 F42A 84.5(18) . . . . ?
C124 C125 C128 F42 117.9(7) . . . . ?
C126 C125 C128 F42 -61.6(8) . . . . ?
C134 C129 C130 C131 -2.0(6) . . . . ?
B2 C129 C130 C131 177.0(4) . . . . ?
C129 C130 C131 C132 1.9(7) . . . . ?
C129 C130 C131 C135 -178.1(4) . . . . ?
C130 C131 C132 C133 -0.3(7) . . . . ?
C135 C131 C132 C133 179.8(4) . . . . ?
C131 C132 C133 C134 -1.1(7) . . . . ?
C131 C132 C133 C136 178.2(4) . . . . ?
C132 C133 C134 C129 1.0(7) . . . . ?
C136 C133 C134 C129 -178.4(4) . . . . ?
C130 C129 C134 C133 0.6(6) . . . . ?
B2 C129 C134 C133 -178.4(4) . . . . ?
C130 C131 C135 F45 36.8(6) . . . . ?
C132 C131 C135 F45 -143.3(4) . . . . ?
C130 C131 C135 F43 -83.1(5) . . . . ?
C132 C131 C135 F43 96.8(5) . . . . ?
C130 C131 C135 F44 157.0(4) . . . . ?
C132 C131 C135 F44 -23.1(6) . . . . ?
C132 C133 C136 F48A 114.9(14) . . . . ?
C134 C133 C136 F48A -65.7(14) . . . . ?
C132 C133 C136 F48 -100.5(11) . . . . ?
C134 C133 C136 F48 78.9(11) . . . . ?
C132 C133 C136 F46A -12.1(14) . . . . ?
C134 C133 C136 F46A 167.2(13) . . . . ?
C132 C133 C136 F46 138.7(9) . . . . ?
C134 C133 C136 F46 -42.0(10) . . . . ?
C132 C133 C136 F47 21.1(13) . . . . ?
C134 C133 C136 F47 -159.5(12) . . . . ?
C132 C133 C136 F47A -126.5(12) . . . . ?
C134 C133 C136 F47A 52.8(13) . . . . ?
C74 C73 B1 C97 38.1(5) . . . . ?
C78 C73 B1 C97 -150.9(4) . . . . ?
C74 C73 B1 C89 155.3(4) . . . . ?
C78 C73 B1 C89 -33.7(5) . . . . ?
C74 C73 B1 C81 -84.8(4) . . . . ?
C78 C73 B1 C81 86.2(4) . . . . ?
C102 C97 B1 C73 21.8(6) . . . . ?
C98 C97 B1 C73 -166.1(4) . . . . ?
C102 C97 B1 C89 -100.5(4) . . . . ?
C98 C97 B1 C89 71.6(4) . . . . ?
C102 C97 B1 C81 140.3(4) . . . . ?
C98 C97 B1 C81 -47.6(5) . . . . ?
C90 C89 B1 C73 148.1(4) . . . . ?
C94 C89 B1 C73 -39.3(5) . . . . ?
C90 C89 B1 C97 -87.5(4) . . . . ?
C94 C89 B1 C97 85.0(4) . . . . ?
C90 C89 B1 C81 32.4(5) . . . . ?
C94 C89 B1 C81 -155.1(4) . . . . ?
C82 C81 B1 C73 102.6(4) . . . . ?
C86 C81 B1 C73 -72.1(4) . . . . ?
C82 C81 B1 C97 -22.4(5) . . . . ?
C86 C81 B1 C97 162.9(4) . . . . ?
C82 C81 B1 C89 -136.7(4) . . . . ?
C86 C81 B1 C89 48.6(5) . . . . ?
C110 C105 B2 C113 -22.7(5) . . . . ?
C106 C105 B2 C113 166.6(3) . . . . ?
C110 C105 B2 C121 -146.0(4) . . . . ?
C106 C105 B2 C121 43.3(5) . . . . ?
C110 C105 B2 C129 96.3(4) . . . . ?
C106 C105 B2 C129 -74.4(4) . . . . ?
C114 C113 B2 C105 -40.9(5) . . . . ?
C118 C113 B2 C105 140.5(4) . . . . ?
C114 C113 B2 C121 82.8(5) . . . . ?
C118 C113 B2 C121 -95.7(4) . . . . ?
C114 C113 B2 C129 -157.8(4) . . . . ?
C118 C113 B2 C129 23.7(5) . . . . ?
C126 C121 B2 C105 -73.8(5) . . . . ?
C122 C121 B2 C105 106.2(4) . . . . ?
C126 C121 B2 C113 162.3(4) . . . . ?
C122 C121 B2 C113 -17.7(5) . . . . ?
C126 C121 B2 C129 42.3(5) . . . . ?
C122 C121 B2 C129 -137.6(4) . . . . ?
C134 C129 B2 C105 -17.2(5) . . . . ?
C130 C129 B2 C105 163.8(4) . . . . ?
C134 C129 B2 C113 103.1(4) . . . . ?
C130 C129 B2 C113 -75.9(5) . . . . ?
C134 C129 B2 C121 -136.5(4) . . . . ?
C130 C129 B2 C121 44.5(5) . . . . ?
F49 C137 C138 C139 178.7(10) . . . . ?
C142 C137 C138 C139 0.0 . . . . ?
C137 C138 C139 C140 0.0 . . . . ?
C138 C139 C140 C141 0.0 . . . . ?
C139 C140 C141 C142 0.0 . . . . ?
C140 C141 C142 C137 0.0 . . . . ?
F49 C137 C142 C141 -178.7(10) . . . . ?
C138 C137 C142 C141 0.0 . . . . ?
F50 C143 C144 C145 -179.8 . . . . ?
C148 C143 C144 C145 0.2 . . . . ?
C143 C144 C145 C146 -0.4 . . . . ?
C144 C145 C146 C147 0.2 . . . . ?
C145 C146 C147 C148 0.2 . . . . ?
F50 C143 C148 C147 -179.8 . . . . ?
C144 C143 C148 C147 0.2 . . . . ?
C146 C147 C148 C143 -0.4 . . . . ?
F50A C243 C244 C245 -179.8 . . . . ?
C248 C243 C244 C245 0.2 . . . . ?
C243 C244 C245 C246 -0.4 . . . . ?
C244 C245 C246 C247 0.2 . . . . ?
C245 C246 C247 C248 0.2 . . . . ?
F50A C243 C248 C247 -179.8 . . . . ?
C244 C243 C248 C247 0.2 . . . . ?
C246 C247 C248 C243 -0.4 . . . . ?

loop_
_platon_squeeze_void_nr
_platon_squeeze_void_average_x
_platon_squeeze_void_average_y
_platon_squeeze_void_average_z
_platon_squeeze_void_volume
_platon_squeeze_void_count_electrons
_platon_squeeze_void_content
1 -0.043 0.398 0.167 191 51 ' '
2 0.043 0.602 0.833 190 51 ' '
3 0.071 0.078 0.330 12 0 ' '
4 0.457 0.102 0.667 191 51 ' '
5 0.543 0.898 0.333 191 51 ' '
6 0.429 0.578 0.170 13 0 ' '
7 0.571 0.422 0.830 12 0 ' '
8 0.929 0.922 0.670 13 0 ' '
